data_1571868
loop_
_publ_author_name
'Carroll, Robert C.'
'Coles, Simon J.'

_publ_section_title
;
 Statistical optimization of guest uptake in crystalline sponges: grading
 structural outcomes.
;
_journal_coeditor_code LT5068
_journal_issue 4
_journal_name_full IUCrJ
_journal_paper_doi 10.1107/S2052252524004871
_journal_volume 11
_journal_year 2024
_chemical_formula_moiety 'C72 H48 I12 N24 Zn6, 0.7(C15 H16 O3)'
_chemical_formula_sum 'C82.5 H59.2 I12 N24 O2.1 Zn6'
_chemical_formula_weight 3335.39
_chemical_name_systematic
; (2',6'-dimethoxy-[1,1'-biphenyl]-2-yl)methanol
 (absorbed in crystalline sponge)
;
_space_group_crystal_system monoclinic
_space_group_IT_number 13
_space_group_name_Hall '-P 2yac'
_space_group_name_H-M_alt 'P 1 2/n 1'
_atom_sites_solution_hydrogens geom
_atom_sites_solution_primary dual
_audit_creation_date 2024-01-30
_audit_creation_method
;
Olex2 1.5-alpha
(compiled 2023.11.24 svn.r209d9fb2 for OlexSys, GUI svn.r6869)
;
_cell_angle_alpha 90
_cell_angle_beta 102.214(2)
_cell_angle_gamma 90
_cell_formula_units_Z 4
_cell_length_a 31.6622(7)
_cell_length_b 15.0003(2)
_cell_length_c 34.4418(8)
_cell_measurement_reflns_used 15885
_cell_measurement_temperature 100(2)
_cell_measurement_theta_max 74.0400
_cell_measurement_theta_min 2.8320
_cell_volume 15987.6(6)
_computing_cell_refinement 'CrysAlisPro 1.171.41.89a (Rigaku OD, 2020)'
_computing_data_collection 'CrysAlisPro 1.171.41.89a (Rigaku OD, 2020)'
_computing_data_reduction 'CrysAlisPro 1.171.41.89a (Rigaku OD, 2020)'
_computing_molecular_graphics 'Olex2 1.5-alpha (Dolomanov et al., 2009)'
_computing_publication_material 'Olex2 1.5-alpha (Dolomanov et al., 2009)'
_computing_structure_refinement 'SHELXL 2016/6 (Sheldrick, 2015)'
_computing_structure_solution 'SHELXT 2018/2 (Sheldrick, 2018)'
_diffrn_ambient_environment N~2~
_diffrn_ambient_temperature 100(2)
_diffrn_detector 'hybrid pixel array detector'
_diffrn_detector_area_resol_mean 10
_diffrn_detector_dtime 0.000
_diffrn_detector_type 'Rigaku, HyPix 6000HE'
_diffrn_measured_fraction_theta_full 0.997
_diffrn_measured_fraction_theta_max 0.996
_diffrn_measurement_details
;
List of Runs (angles in degrees, time in seconds):

  # Type    Start    End  Width  t~exp~   \w     \q     \k     \f   Frames
--------------------------------------------------------------------------
  1  \w   -151.00 -90.00   0.50    2.00    -- -103.00 -18.00 150.00  122
  2  \w   -174.00-139.00   0.50    2.00    -- -103.00 -30.00-120.00   70
  3  \w   -174.00-148.00   0.50    2.00    -- -103.00-125.00-120.00   52
  4  \w   -103.00 -30.00   0.50    2.00    -- -103.00  77.00-120.00  146
  5  \w    -60.00 -33.00   0.50    2.00    -- -103.00  61.00  30.00   54
  6  \w   -103.00 -31.00   0.50    2.00    -- -103.00  77.00 150.00  144
  7  \w   -103.00 -76.00   0.50    2.00    -- -103.00  77.00  60.00   54
  8  \w    -70.00 -32.00   0.50    2.00    -- -103.00  77.00  60.00   76
  9  \w    -69.00 -43.00   0.50    2.00    -- -103.00  61.00 -30.00   52
 10  \w   -135.00 -77.00   0.50    2.00    -- -103.00-125.00-120.00  116
 11  \w    -65.00 -39.00   0.50    2.00    -- -103.00  61.00 -60.00   52
 12  \w    -69.00 -34.00   0.50    2.00    -- -103.00  61.00 150.00   70
 13  \w    -84.00 -38.00   0.50    2.00    -- -103.00  77.00 -90.00   92
 14  \w    -60.00 -33.00   0.50    2.00    -- -103.00  61.00  90.00   54
 15  \w     91.00 154.00   0.50    2.00    --  101.75  18.00 -41.00  126
 16  \w     65.00 106.00   0.50    2.00    --  101.75 -94.00  30.00   82
 17  \w    106.00 175.00   0.50    2.00    --  101.75  15.00-120.00  138
 18  \w    -22.00   3.00   0.50    0.40    --  -46.48  18.00 -41.00   50
 19  \w   -112.00 -36.00   0.50    0.40    --  -46.48 -18.00 150.00  152
 20  \w    -24.00   1.00   0.50    0.40    --   46.48 -18.00 150.00   50
 21  \w     38.00 120.00   0.50    0.40    --   46.48  18.00 -41.00  164
 22  \w     -4.00  23.00   0.50    0.40    --  -46.48  19.00  90.00   54
 23  \w    -27.00  43.00   0.50    0.40    --   46.48 -37.00   0.00  140
;
_diffrn_measurement_device 'four-circle diffractometer'
_diffrn_measurement_device_details 'Rigaku Oxford Difffraction, UG2 \k goniometer'
_diffrn_measurement_device_type
; Rigaku 007HF equipped with Varimax confocal mirrors and a UG2 goniometer 
and HyPix 6000HE detector
;
_diffrn_measurement_method 'profile data from \w-scans'
_diffrn_measurement_specimen_support 'MiTeGen loops'
_diffrn_orient_matrix_type 'CrysAlisPro convention (1999,Acta A55,543-557)'
_diffrn_orient_matrix_UB_11 -0.0326249000
_diffrn_orient_matrix_UB_12 0.0142615000
_diffrn_orient_matrix_UB_13 0.0268843000
_diffrn_orient_matrix_UB_21 0.0375165000
_diffrn_orient_matrix_UB_22 0.0202085000
_diffrn_orient_matrix_UB_23 0.0353379000
_diffrn_orient_matrix_UB_31 -0.0029208000
_diffrn_orient_matrix_UB_32 0.0996587000
_diffrn_orient_matrix_UB_33 -0.0110301000
_diffrn_radiation_collimation 0.3
_diffrn_radiation_monochromator 'Varimax focusing mirrors'
_diffrn_radiation_probe x-ray
_diffrn_radiation_type 'Cu K\a'
_diffrn_radiation_wavelength 1.54184
_diffrn_reflns_av_R_equivalents 0.0732
_diffrn_reflns_av_unetI/netI 0.0493
_diffrn_reflns_Laue_measured_fraction_full 0.997
_diffrn_reflns_Laue_measured_fraction_max 0.996
_diffrn_reflns_limit_h_max 38
_diffrn_reflns_limit_h_min -37
_diffrn_reflns_limit_k_max 18
_diffrn_reflns_limit_k_min -8
_diffrn_reflns_limit_l_max 41
_diffrn_reflns_limit_l_min -40
_diffrn_reflns_number 103356
_diffrn_reflns_point_group_measured_fraction_full 0.997
_diffrn_reflns_point_group_measured_fraction_max 0.996
_diffrn_reflns_theta_full 67.684
_diffrn_reflns_theta_max 68.248
_diffrn_reflns_theta_min 1.723
_diffrn_source 'Rotating anode'
_diffrn_source_current 30.0
_diffrn_source_power 1.2
_diffrn_source_target Cu
_diffrn_source_type 'Rigaku 007 HF'
_diffrn_source_voltage 40.0
_exptl_absorpt_coefficient_mu 19.475
_exptl_absorpt_correction_T_max 0.309
_exptl_absorpt_correction_T_min 0.107
_exptl_absorpt_correction_type analytical
_exptl_absorpt_process_details
;
CrysAlisPro 1.171.41.89a (Rigaku Oxford Diffraction, 2020)
Analytical numeric absorption correction using a multifaceted crystal
model based on expressions derived by R.C. Clark & J.S. Reid.
(Clark, R. C. & Reid, J. S. (1995). Acta Cryst. A51, 887-897)
Empirical absorption correction using spherical harmonics,
implemented in SCALE3 ABSPACK scaling algorithm.
;
_exptl_crystal_colour 'light yellow'
_exptl_crystal_colour_modifier light
_exptl_crystal_colour_primary yellow
_exptl_crystal_density_diffrn 1.386
_exptl_crystal_description block
_exptl_crystal_F_000 6220
_exptl_crystal_size_max 0.22
_exptl_crystal_size_mid 0.14
_exptl_crystal_size_min 0.11
_refine_diff_density_max 1.581
_refine_diff_density_min -1.525
_refine_diff_density_rms 0.278
_refine_ls_extinction_method none
_refine_ls_goodness_of_fit_ref 1.039
_refine_ls_hydrogen_treatment constr
_refine_ls_matrix_type full
_refine_ls_number_parameters 1363
_refine_ls_number_reflns 29162
_refine_ls_number_restraints 1310
_refine_ls_restrained_S_all 1.020
_refine_ls_R_factor_all 0.1587
_refine_ls_R_factor_gt 0.1433
_refine_ls_shift/su_max 0.002
_refine_ls_shift/su_mean 0.000
_refine_ls_structure_factor_coef Fsqd
_refine_ls_weighting_details 'w=1/[\s^2^(Fo^2^)+(0.2455P)^2^+405.6700P] where P=(Fo^2^+2Fc^2^)/3'
_refine_ls_weighting_scheme calc
_refine_ls_wR_factor_gt 0.4434
_refine_ls_wR_factor_ref 0.4536
_reflns_Friedel_coverage 0.000
_reflns_number_gt 21798
_reflns_number_total 29162
_reflns_threshold_expression 'I > 2\s(I)'
_cod_data_source_file lt5068.cif
_cod_data_source_block 50_5_96b
_cod_original_formula_sum 'C82.50 H59.20 I12 N24 O2.10 Zn6'
_cod_database_code 1571868
_shelx_shelxl_version_number 2016/6
_chemical_oxdiff_formula '(Zn3 I6 N12 H24 C36) (C15 H16 O3)2 (C6 H12)2'
_chemical_oxdiff_usercomment JP-9300-04
_shelx_space_group_comment
;
The symmetry employed for this shelxl refinement is uniquely defined
by the following loop, which should always be used as a source of
symmetry information in preference to the above space-group names.
They are only intended as comments.
;
_shelx_estimated_absorpt_t_max 0.223
_shelx_estimated_absorpt_t_min 0.100
_olex2_refinement_description
;
1. Fixed Uiso
 At 1.2 times of:
  All C(H) groups, All C(H,H) groups
 At 1.5 times of:
  All C(H,H,H) groups, All O(H) groups
2. Restrained distances
 C8A-C7A = C9A-C8A = C9A-C10A = C11A-C10A = C12A-C11A = C7A-C12A
 1.39 with sigma of 0.02
 C5A-C13A
 1.51 with sigma of 0.02
 C7A-C9A = C8A-C10A = C9A-C11A = C10A-C12A = C11A-C7A = C12A-C8A
 2.4 with sigma of 0.04
 C5A-O1A
 2.4 with sigma of 0.02
 C12A-C15A
 2.4 with sigma of 0.02
 O2A-C14A \\sim O1A-C13A \\sim O3A-C15A
 with sigma of 0.02
 O2A-C8A \\sim O3A-C12A
 with sigma of 0.02
 I310-Zn35 \\sim I410-Zn45
 with sigma of 0.02
 I309-Zn35 \\sim I409-Zn45
 with sigma of 0.02
 Zn35-N318 \\sim Zn45-N318
 with sigma of 0.02
 Zn35-N319 \\sim Zn45-N319
 with sigma of 0.02
 I310-I309 \\sim I410-I409
 with sigma of 0.04
 I310-N318 \\sim I410-N318
 with sigma of 0.04
 I310-N319 \\sim I410-N319
 with sigma of 0.04
 I309-N318 \\sim I409-N318
 with sigma of 0.04
 I309-N319 \\sim I409-N319
 with sigma of 0.04
 I404-Zn42 \\sim I304-Zn32
 with sigma of 0.02
 I403-Zn42 \\sim I303-Zn32
 with sigma of 0.02
 Zn42-N305 \\sim Zn32-N305
 with sigma of 0.02
 I404-I403 \\sim I304-I303
 with sigma of 0.04
 I404-N305 \\sim I304-N305
 with sigma of 0.04
 I403-N305 \\sim I303-N305
 with sigma of 0.04
 I302-Zn31 \\sim I402-Zn41
 with sigma of 0.02
 I301-Zn31 \\sim I401-Zn41
 with sigma of 0.02
 Zn31-N301 \\sim Zn41-N301
 with sigma of 0.02
 I302-I301 \\sim I402-I401
 with sigma of 0.04
 I302-N301 \\sim I402-N301
 with sigma of 0.04
 I301-N301 \\sim I401-N301
 with sigma of 0.04
 I309-Zn35 \\sim I2-Zn55
 with sigma of 0.02
 I310-Zn35 \\sim I1-Zn55
 with sigma of 0.02
 I307-Zn34 \\sim I407-Zn44
 with sigma of 0.02
 I308-Zn34 \\sim I408-Zn44
 with sigma of 0.02
 Zn34-N312 \\sim Zn44-N312
 with sigma of 0.02
 Zn34-N313 \\sim Zn44-N313
 with sigma of 0.02
 I307-I308 \\sim I407-I408
 with sigma of 0.04
 I307-N312 \\sim I407-N312
 with sigma of 0.04
 I307-N313 \\sim I407-N313
 with sigma of 0.04
 I308-N312 \\sim I408-N312
 with sigma of 0.04
 I308-N313 \\sim I408-N313
 with sigma of 0.04
3. Uiso/Uaniso restraints and constraints
C7A \\sim C3A \\sim C4A \\sim C2A \\sim C5A \\sim C1A \\sim C8A \\sim C12A
\\sim C13A \\sim C6A \\sim O2A \\sim C9A \\sim O3A \\sim C11A \\sim O1A \\sim
C14A \\sim C10A \\sim C15A: within 2A with sigma of 0.04 and sigma for terminal
atoms of 0.08 within 2A
4. Rigid body (RIGU) restrains
 C336, I306, Zn33, I305, N306, N307, C318, C314, Zn43, C319, C323, C317, H318,
 H314, C315, I406, I405, H319, C320, H323, C322, H317, C316, H315, H320, C321,
 H322, C308, C324, N302, N304, N308, N309, C306, C307, C326, C325, C303, N303,
 C309, N310, C334, C327, C302, C304, C310, C313, C333, C335, C328, C331, H302,
 C301, H304, C305, C311, H310, H313, C312, H333, C332, H335, H328, C329, C330,
 H331, N301, H301, H305, N305, H311, H312, H332, N312, H336, N311, H329, H330,
 Zn31, Zn41, Zn51, Zn32, Zn42, Zn34, Zn44, I302, I301, I401, I402, I502, I501,
 I304, I303, I404, I403, I307, I308, N313, I407, I408, C337, C341, H337, C338,
 H341, C340, C339, H338, H340, C342, N314, N315, C344, C343, N316, C352, C345,
 C353, C351, C349, C346, H353, C354, C350, H351, H349, C348, C347, H346, N318,
 H354, H350, H348, N317, H347, Zn35, Zn45, Zn55, I310, I309, N319, I410, I409,
 I1, I2, C355, C359, C356, H355, C358, H359, H356, C357, H358, C360, N320, N321,
  C362, C361, N322, C370, C363, C371, C369, C367, C364, C372, H371, C368, H369,
 C366, H367, C365, H364, H372, N324, H368, H366, N323, H365, Zn36, Zn46, I311,
 I312, I412, I411
 with sigma for 1-2 distances of 0.004 and sigma for 1-3 distances of 0.004
5. Others
 Sof(I406)=Sof(Zn43)=Sof(I405)=1-FVAR(1)
 Sof(I306)=Sof(I305)=Sof(Zn33)=FVAR(1)
 Sof(I412)=Sof(Zn46)=Sof(I411)=1-FVAR(2)
 Sof(I311)=Sof(I312)=Sof(Zn36)=FVAR(2)
 Sof(Zn32)=Sof(I304)=Sof(I303)=1-FVAR(3)
 Sof(I404)=Sof(I403)=Sof(Zn42)=FVAR(3)
 Sof(I407)=Sof(Zn44)=Sof(I408)=1-FVAR(4)
 Sof(I307)=Sof(I308)=Sof(Zn34)=FVAR(4)
 Fixed Sof: I310(0.54342) I309(0.54342) I302(0.56585) I301(0.56585)
 Zn35(0.54342) Zn31(0.56585) Zn45(0.43399) I410(0.43399) I409(0.43399)
 I1(0.02259) I2(0.02259) Zn55(0.02259) C3A(0.70013) H3A(0.70013) C2A(0.70013)
 H2A(0.70013) C1A(0.70013) H1A(0.70013) C6A(0.70013) H6A(0.70013) C5A(0.70013)
 C4A(0.70013) O2A(0.70013) O3A(0.70013) C7A(0.70013) C8A(0.70013) O1A(0.70013)
 H1AA(0.70013) C13A(0.70013) H13A(0.70013) H13B(0.70013) C11A(0.70013)
 H11A(0.70013) C9A(0.70013) H9A(0.70013) C10A(0.70013) H10A(0.70013)
 C12A(0.70013) C14A(0.70013) H14A(0.70013) H14B(0.70013) H14C(0.70013)
 C15A(0.70013) H15A(0.70013) H15B(0.70013) H15C(0.70013) I401(0.40333)
 Zn41(0.40333) I402(0.40333) I502(0.03082) I501(0.03082) Zn51(0.03082)
 Fixed Uiso: I1(0.08) I2(0.08) Zn55(0.08) I502(0.08) I501(0.08) Zn51(0.08)
6.a Secondary CH2 refined with riding coordinates:
 C13A(H13A,H13B)
6.b Aromatic/amide H refined with riding coordinates:
 C349(H349), C366(H366), C317(H317), C367(H367), C318(H318), C302(H302),
 C356(H356), C304(H304), C348(H348), C305(H305), C372(H372), C355(H355),
 C371(H371), C358(H358), C313(H313), C320(H320), C359(H359), C333(H333),
 C368(H368), C369(H369), C335(H335), C319(H319), C328(H328), C365(H365),
 C314(H314), C323(H323), C337(H337), C364(H364), C315(H315), C332(H332),
 C322(H322), C336(H336), C330(H330), C311(H311), C312(H312), C301(H301),
 C353(H353), C331(H331), C310(H310), C347(H347), C354(H354), C338(H338),
 C346(H346), C341(H341), C329(H329), C350(H350), C340(H340), C351(H351),
 C3A(H3A), C2A(H2A), C1A(H1A), C6A(H6A), C11A(H11A), C9A(H9A), C10A(H10A)
6.c Fitted hexagon refined as free rotating group:
 C3A(C2A,C1A,C6A,C5A,C4A)
6.d Tetrahedral OH refined with riding coordinates:
 O1A(H1AA)
6.e Idealised Me refined as rotating group:
 C14A(H14A,H14B,H14C), C15A(H15A,H15B,H15C)
;
_olex2_date_sample_data_collection 2022-06-13
_olex2_date_sample_submission 2022-06-13
_olex2_submission_original_sample_id 50_5_96b
_olex2_submission_special_instructions 'No special instructions were received'
_oxdiff_exptl_absorpt_empirical_details
;
Empirical correction (ABSPACK) includes:
- Absorption correction using spherical harmonics
- Frame scaling
- Detector area scaling
- B-factor correction
;
_oxdiff_exptl_absorpt_empirical_full_max 3.152
_oxdiff_exptl_absorpt_empirical_full_min 0.409

loop_
_space_group_symop_operation_xyz
'x, y, z'
'-x+1/2, y, -z+1/2'
'-x, -y, -z'
'x-1/2, -y, z-1/2'

loop_
_atom_site_label
_atom_site_type_symbol
_atom_site_fract_x
_atom_site_fract_y
_atom_site_fract_z
_atom_site_U_iso_or_equiv
_atom_site_adp_type
_atom_site_occupancy
_atom_site_site_symmetry_order
_atom_site_calc_flag
_atom_site_refinement_flags_posn
_atom_site_refinement_flags_adp
_atom_site_refinement_flags_occupancy
_atom_site_disorder_assembly
_atom_site_disorder_group
I306 I 0.58681(16) 0.0056(4) 0.3498(4) 0.0790(19) Uani 0.75(4) 1 d . . P A 1
I404 I 0.7794(5) 0.4539(11) 0.0934(7) 0.190(12) Uani 0.29(3) 1 d D . P B 1
I311 I 0.8851(5) 0.6137(9) 1.2378(5) 0.115(4) Uani 0.53(4) 1 d . . P C 1
I403 I 0.6706(7) 0.4547(13) -0.0074(4) 0.201(13) Uani 0.29(3) 1 d D . P B 1
I307 I 0.70368(12) 0.9809(3) 0.50962(14) 0.0709(12) Uani 0.624(17) 1 d D . P D 1
I310 I 0.6036(3) 0.5066(5) 0.8656(3) 0.0867(15) Uani 0.5434 1 d D . P E 1
I312 I 0.9320(6) 0.5223(12) 1.1356(7) 0.155(5) Uani 0.53(4) 1 d . . P C 1
I308 I 0.80039(13) 0.9038(3) 0.61696(16) 0.0845(14) Uani 0.624(17) 1 d D . P D 1
I309 I 0.4992(3) 0.6736(9) 0.9008(4) 0.0966(19) Uani 0.5434 1 d D . P E 1
I305 I 0.4870(2) 0.1649(8) 0.3949(3) 0.0988(18) Uani 0.75(4) 1 d . . P A 1
I302 I 0.3597(3) 0.8922(6) 0.2282(3) 0.0843(16) Uani 0.5659 1 d D . P F 1
I301 I 0.4308(2) 0.9973(3) 0.13706(18) 0.0857(14) Uani 0.5659 1 d D . P F 1
Zn36 Zn 0.9078(7) 0.6426(16) 1.1756(7) 0.094(5) Uani 0.53(4) 1 d . . P C 1
Zn33 Zn 0.5544(3) 0.1517(8) 0.3667(4) 0.063(2) Uani 0.75(4) 1 d . . P A 1
Zn42 Zn 0.7048(5) 0.4012(13) 0.0614(5) 0.119(8) Uani 0.29(3) 1 d D . P B 1
Zn35 Zn 0.5704(3) 0.6538(7) 0.8793(3) 0.064(3) Uani 0.5434 1 d D . P E 1
Zn31 Zn 0.3954(4) 0.8741(8) 0.1703(4) 0.064(2) Uani 0.5659 1 d D . P F 1
Zn34 Zn 0.72683(19) 0.8858(4) 0.5714(2) 0.0646(15) Uani 0.624(17) 1 d D . P D 1
N320 N 0.7304(4) 0.8114(8) 1.0391(4) 0.048(3) Uani 1 1 d . . . . .
N302 N 0.5167(5) 0.4831(9) 0.2215(5) 0.057(3) Uani 1 1 d . . . . .
N323 N 0.7097(6) 1.2665(10) 1.0599(5) 0.067(4) Uani 1 1 d . . . . .
N301 N 0.4411(5) 0.7750(11) 0.1797(5) 0.070(3) Uani 1 1 d D . . . .
N304 N 0.5731(5) 0.4009(10) 0.2011(4) 0.057(3) Uani 1 1 d . . . . .
N316 N 0.5380(5) 0.9741(9) 0.7293(4) 0.054(3) Uani 1 1 d . . . . .
N317 N 0.4575(5) 1.2556(10) 0.6861(5) 0.061(3) Uani 1 1 d . . . . .
C345 C 0.5143(6) 1.1137(11) 0.6957(5) 0.055(3) Uani 1 1 d . . . . .
N315 N 0.5681(5) 1.0240(10) 0.6745(5) 0.061(3) Uani 1 1 d . . . . .
N318 N 0.5675(5) 0.7338(11) 0.8300(4) 0.063(3) Uani 1 1 d D . . . .
N322 N 0.7493(4) 0.9413(8) 1.0766(4) 0.049(3) Uani 1 1 d . . . . .
N321 N 0.6897(5) 0.9433(9) 1.0209(4) 0.054(3) Uani 1 1 d . . . . .
C352 C 0.5663(6) 0.8462(13) 0.7659(6) 0.063(4) Uani 1 1 d . . . . .
N308 N 0.6887(5) 0.4363(10) 0.5046(5) 0.064(4) Uani 1 1 d . . . . .
C316 C 0.5449(6) 0.3494(11) 0.2568(5) 0.055(3) Uani 1 1 d . . . . .
N310 N 0.7457(5) 0.4250(10) 0.5611(5) 0.062(4) Uani 1 1 d . . . . .
C308 C 0.5453(5) 0.4142(11) 0.2238(5) 0.054(3) Uani 1 1 d . . . . .
N309 N 0.7243(5) 0.2986(9) 0.5202(5) 0.061(4) Uani 1 1 d . . . . .
C362 C 0.7538(5) 0.8563(9) 1.0686(5) 0.043(3) Uani 1 1 d . . . . .
C349 C 0.4918(6) 1.1361(12) 0.7248(6) 0.059(3) Uani 1 1 d . . . . .
H349 H 0.496606 1.102809 0.748738 0.071 Uiso 1 1 calc R U . . .
C363 C 0.7130(5) 1.0818(10) 1.0549(5) 0.052(4) Uani 1 1 d . . . . .
N324 N 0.8598(5) 0.7181(9) 1.1393(5) 0.071(4) Uani 1 1 d . . . . .
C306 C 0.5204(6) 0.5405(10) 0.1917(5) 0.055(3) Uani 1 1 d . . . . .
N312 N 0.7200(6) 0.7526(10) 0.5564(6) 0.072(4) Uani 1 1 d D . . . .
C334 C 0.7172(6) 0.5673(11) 0.5431(6) 0.060(4) Uani 1 1 d . . . . .
C326 C 0.7163(6) 0.4703(11) 0.5353(5) 0.053(4) Uani 1 1 d . . . . .
C303 C 0.4944(6) 0.6254(12) 0.1883(6) 0.062(4) Uani 1 1 d . . . . .
N306 N 0.5457(5) 0.2326(11) 0.3187(5) 0.066(3) Uani 1 1 d . . . . .
C324 C 0.6944(6) 0.3472(11) 0.4996(6) 0.060(4) Uani 1 1 d . . . . .
C366 C 0.7323(6) 1.2179(12) 1.0887(6) 0.061(4) Uani 1 1 d . . . . .
H366 H 0.747035 1.248148 1.111829 0.074 Uiso 1 1 calc R U . . .
C317 C 0.5687(6) 0.2722(13) 0.2594(6) 0.063(4) Uani 1 1 d . . . . .
H317 H 0.584369 0.257448 0.239611 0.075 Uiso 1 1 calc R U . . .
C361 C 0.7173(5) 0.9829(10) 1.0509(5) 0.045(3) Uani 1 1 d . . . . .
C367 C 0.7362(6) 1.1293(12) 1.0878(6) 0.064(5) Uani 1 1 d . . . . .
H367 H 0.754374 1.098833 1.109197 0.076 Uiso 1 1 calc R U . . .
C318 C 0.5692(6) 0.2170(14) 0.2911(6) 0.066(4) Uani 1 1 d . . . . .
H318 H 0.586897 0.165295 0.293742 0.079 Uiso 1 1 calc R U . . .
C344 C 0.5668(6) 0.9045(11) 0.7325(5) 0.057(3) Uani 1 1 d . . . . .
C327 C 0.7841(6) 0.2864(12) 0.5767(6) 0.062(4) Uani 1 1 d . . . . .
N305 N 0.6600(6) 0.4218(10) 0.0963(5) 0.070(3) Uani 1 1 d D . . . .
N303 N 0.5477(5) 0.5335(10) 0.1667(5) 0.062(3) Uani 1 1 d . . . . .
N319 N 0.6145(6) 0.7193(9) 0.9224(4) 0.068(4) Uani 1 1 d D . . . .
C370 C 0.7905(5) 0.8060(10) 1.0939(5) 0.055(4) Uani 1 1 d . . . . .
C302 C 0.4945(9) 0.6835(16) 0.1601(8) 0.087(6) Uani 1 1 d . . . . .
H302 H 0.513235 0.674891 0.142142 0.104 Uiso 1 1 calc R U . . .
C356 C 0.6326(8) 0.8491(12) 0.9621(7) 0.087(8) Uani 1 1 d . . . . .
H356 H 0.626049 0.909400 0.966896 0.104 Uiso 1 1 calc R U . . .
N307 N 0.6026(6) 0.2208(11) 0.4078(5) 0.076(4) Uani 1 1 d . . . . .
N311 N 0.8503(6) 0.1914(10) 0.6253(6) 0.077(5) Uani 1 1 d . . . . .
C304 C 0.4690(7) 0.6426(13) 0.2159(6) 0.069(4) Uani 1 1 d . . . . .
H304 H 0.469900 0.604353 0.238008 0.083 Uiso 1 1 calc R U . . .
N314 N 0.5950(6) 0.8933(10) 0.7107(5) 0.068(4) Uani 1 1 d . . . . .
C307 C 0.5725(6) 0.4618(12) 0.1732(5) 0.058(3) Uani 1 1 d . . . . .
C348 C 0.4631(6) 1.2046(12) 0.7198(5) 0.059(3) Uani 1 1 d . . . . .
H348 H 0.446951 1.216978 0.739477 0.071 Uiso 1 1 calc R U . . .
C305 C 0.4412(6) 0.7200(12) 0.2100(6) 0.066(4) Uani 1 1 d . . . . .
H305 H 0.422905 0.731686 0.227978 0.079 Uiso 1 1 calc R U . . .
C372 C 0.8511(7) 0.8036(12) 1.1480(7) 0.071(5) Uani 1 1 d . . . . .
H372 H 0.868770 0.831354 1.170493 0.085 Uiso 1 1 calc R U . . .
C355 C 0.6066(8) 0.8014(14) 0.9322(7) 0.088(7) Uani 1 1 d . . . . .
H355 H 0.581187 0.829477 0.917716 0.105 Uiso 1 1 calc R U . . .
C371 C 0.8184(7) 0.8505(12) 1.1259(6) 0.069(5) Uani 1 1 d . . . . .
H371 H 0.814023 0.911394 1.131459 0.083 Uiso 1 1 calc R U . . .
C358 C 0.6787(7) 0.7228(12) 0.9747(5) 0.064(5) Uani 1 1 d . . . . .
H358 H 0.703807 0.693047 0.988686 0.076 Uiso 1 1 calc R U . . .
C360 C 0.6978(5) 0.8578(11) 1.0167(5) 0.050(3) Uani 1 1 d . . . . .
C313 C 0.6371(8) 0.3942(15) 0.1553(8) 0.085(7) Uani 1 1 d . . . . .
H313 H 0.641928 0.362235 0.179688 0.102 Uiso 1 1 calc R U . . .
C320 C 0.6665(7) 0.2151(12) 0.4578(6) 0.072(5) Uani 1 1 d . . . . .
H320 H 0.689840 0.181277 0.472525 0.087 Uiso 1 1 calc R U . . .
C359 C 0.6508(7) 0.6835(11) 0.9433(6) 0.067(5) Uani 1 1 d . . . . .
H359 H 0.658022 0.625413 0.935873 0.081 Uiso 1 1 calc R U . . .
C333 C 0.6924(8) 0.6271(13) 0.5159(7) 0.073(5) Uani 1 1 d . . . . .
H333 H 0.674184 0.605424 0.492286 0.088 Uiso 1 1 calc R U . . .
N313 N 0.6794(8) 0.9048(13) 0.6034(6) 0.089(5) Uani 1 1 d D . . . .
C343 C 0.5415(6) 1.0323(11) 0.6995(5) 0.055(3) Uani 1 1 d . . . . .
C357 C 0.6681(6) 0.8084(11) 0.9847(5) 0.057(4) Uani 1 1 d . . . . .
C368 C 0.8342(7) 0.6764(11) 1.1087(7) 0.080(7) Uani 1 1 d . . . . .
H368 H 0.840417 0.616698 1.102620 0.096 Uiso 1 1 calc R U . . .
C369 C 0.7984(6) 0.7199(12) 1.0856(6) 0.071(6) Uani 1 1 d . . . . .
H369 H 0.779836 0.689592 1.064447 0.085 Uiso 1 1 calc R U . . .
C335 C 0.7420(8) 0.6040(12) 0.5751(7) 0.076(6) Uani 1 1 d . . . . .
H335 H 0.760326 0.566630 0.593628 0.092 Uiso 1 1 calc R U . . .
C319 C 0.6376(8) 0.1735(13) 0.4293(6) 0.077(6) Uani 1 1 d . . . . .
H319 H 0.641030 0.112159 0.423913 0.092 Uiso 1 1 calc R U . . .
C328 C 0.7902(7) 0.1988(13) 0.5701(7) 0.074(6) Uani 1 1 d . . . . .
H328 H 0.772361 0.169703 0.548122 0.088 Uiso 1 1 calc R U . . .
C365 C 0.6871(7) 1.2201(12) 1.0269(6) 0.074(6) Uani 1 1 d . . . . .
H365 H 0.670303 1.252417 1.005327 0.088 Uiso 1 1 calc R U . . .
C309 C 0.6029(7) 0.4483(13) 0.1456(6) 0.065(4) Uani 1 1 d . . . . .
C314 C 0.5195(9) 0.3027(15) 0.3147(7) 0.085(7) Uani 1 1 d . . . . .
H314 H 0.501595 0.312164 0.333267 0.102 Uiso 1 1 calc R U . . .
C323 C 0.6001(8) 0.3044(13) 0.4138(7) 0.087(7) Uani 1 1 d . . . . .
H323 H 0.576821 0.336546 0.398085 0.105 Uiso 1 1 calc R U . . .
C337 C 0.6446(10) 0.958(2) 0.5922(8) 0.099(8) Uani 1 1 d . . . . .
H337 H 0.637678 0.980453 0.565813 0.119 Uiso 1 1 calc R U . . .
C364 C 0.6886(8) 1.1306(12) 1.0249(6) 0.074(6) Uani 1 1 d . . . . .
H364 H 0.672425 1.100922 1.002168 0.089 Uiso 1 1 calc R U . . .
C315 C 0.5181(8) 0.3632(15) 0.2832(6) 0.076(5) Uani 1 1 d . . . . .
H315 H 0.499088 0.412778 0.280160 0.092 Uiso 1 1 calc R U . . .
C332 C 0.6948(7) 0.7184(13) 0.5240(7) 0.069(5) Uani 1 1 d . . . . .
H332 H 0.677792 0.757854 0.505489 0.082 Uiso 1 1 calc R U . . .
C322 C 0.6300(7) 0.3516(13) 0.4425(7) 0.087(8) Uani 1 1 d . . . . .
H322 H 0.627321 0.414147 0.445628 0.104 Uiso 1 1 calc R U . . .
C321 C 0.6639(7) 0.3038(12) 0.4665(6) 0.068(5) Uani 1 1 d . . . . .
C342 C 0.5942(7) 0.9539(13) 0.6812(6) 0.066(4) Uani 1 1 d . . . . .
C325 C 0.7490(6) 0.3372(11) 0.5508(5) 0.060(4) Uani 1 1 d . . . . .
C336 C 0.7420(10) 0.6987(14) 0.5826(7) 0.094(8) Uani 1 1 d . . . . .
H336 H 0.758173 0.721738 0.606964 0.113 Uiso 1 1 calc R U . . .
C330 C 0.8433(9) 0.2780(14) 0.6296(9) 0.113(11) Uani 1 1 d . . . . .
H330 H 0.863831 0.308403 0.649317 0.136 Uiso 1 1 calc R U . . .
C339 C 0.6228(7) 0.9403(15) 0.6532(6) 0.071(4) Uani 1 1 d . . . . .
C311 C 0.6244(8) 0.4742(18) 0.0850(8) 0.086(6) Uani 1 1 d . . . . .
H311 H 0.619176 0.502570 0.059740 0.103 Uiso 1 1 calc R U . . .
C312 C 0.6650(9) 0.3847(17) 0.1307(8) 0.093(7) Uani 1 1 d . . . . .
H312 H 0.689842 0.348469 0.139306 0.111 Uiso 1 1 calc R U . . .
C301 C 0.4663(9) 0.7615(16) 0.1557(8) 0.088(6) Uani 1 1 d . . . . .
H301 H 0.466655 0.802759 0.134828 0.106 Uiso 1 1 calc R U . . .
C353 C 0.5344(8) 0.8411(19) 0.7839(8) 0.094(8) Uani 1 1 d . . . . .
H353 H 0.509343 0.876057 0.774350 0.113 Uiso 1 1 calc R U . . .
C331 C 0.8100(10) 0.3285(14) 0.6089(8) 0.113(11) Uani 1 1 d . . . . .
H331 H 0.805024 0.388090 0.616068 0.135 Uiso 1 1 calc R U . . .
C310 C 0.5961(8) 0.4866(16) 0.1092(6) 0.077(5) Uani 1 1 d . . . . .
H310 H 0.571174 0.522634 0.100506 0.092 Uiso 1 1 calc R U . . .
C347 C 0.4800(8) 1.2388(15) 0.6608(7) 0.079(5) Uani 1 1 d . . . . .
H347 H 0.477643 1.278280 0.638830 0.095 Uiso 1 1 calc R U . . .
C354 C 0.5355(8) 0.7850(16) 0.8174(7) 0.082(6) Uani 1 1 d . . . . .
H354 H 0.512014 0.785737 0.830488 0.099 Uiso 1 1 calc R U . . .
C338 C 0.6188(10) 0.980(2) 0.6189(9) 0.108(10) Uani 1 1 d . . . . .
H338 H 0.597602 1.025018 0.611815 0.130 Uiso 1 1 calc R U . . .
C346 C 0.5082(7) 1.1659(14) 0.6627(6) 0.071(5) Uani 1 1 d . . . . .
H346 H 0.522563 1.153472 0.641698 0.085 Uiso 1 1 calc R U . . .
C341 C 0.6850(10) 0.863(2) 0.6382(9) 0.102(9) Uani 1 1 d . . . . .
H341 H 0.708838 0.823915 0.645438 0.122 Uiso 1 1 calc R U . . .
C329 C 0.8232(7) 0.1504(13) 0.5959(7) 0.076(6) Uani 1 1 d . . . . .
H329 H 0.825890 0.088148 0.592093 0.092 Uiso 1 1 calc R U . . .
C350 C 0.6036(11) 0.746(3) 0.8147(11) 0.138(15) Uani 1 1 d . . . . .
H350 H 0.630085 0.720697 0.828490 0.165 Uiso 1 1 calc R U . . .
C340 C 0.6583(9) 0.8752(19) 0.6640(8) 0.094(8) Uani 1 1 d . . . . .
H340 H 0.662425 0.842666 0.688195 0.113 Uiso 1 1 calc R U . . .
C351 C 0.6033(10) 0.793(2) 0.7803(10) 0.124(13) Uani 1 1 d . . . . .
H351 H 0.626619 0.790053 0.766904 0.149 Uiso 1 1 calc R U . . .
I406 I 0.5820(11) 0.0086(14) 0.3624(10) 0.110(7) Uani 0.25(4) 1 d . . P A 2
Zn43 Zn 0.5511(15) 0.160(3) 0.3749(13) 0.081(6) Uani 0.25(4) 1 d . . P A 2
I405 I 0.4838(11) 0.188(3) 0.4022(12) 0.128(7) Uani 0.25(4) 1 d . . P A 2
I412 I 0.9384(2) 0.5376(6) 1.1273(3) 0.085(3) Uani 0.47(4) 1 d . . P C 2
Zn46 Zn 0.9111(6) 0.6502(16) 1.1739(7) 0.061(3) Uani 0.47(4) 1 d . . P C 2
I411 I 0.8793(6) 0.6105(9) 1.2353(5) 0.098(3) Uani 0.47(4) 1 d . . P C 2
Zn45 Zn 0.5745(4) 0.6500(8) 0.8780(3) 0.087(5) Uani 0.434 1 d D . P E 2
I410 I 0.6124(5) 0.5130(7) 0.8597(5) 0.160(7) Uani 0.434 1 d D . P E 2
I409 I 0.5025(5) 0.6489(13) 0.8989(5) 0.147(7) Uani 0.434 1 d D . P E 2
I1 I 0.578(3) 0.512(5) 0.880(2) 0.080 Uiso 0.0226 1 d D U P E 3
I2 I 0.481(3) 0.702(6) 0.912(2) 0.080 Uiso 0.0226 1 d D U P E 3
Zn55 Zn 0.551(4) 0.666(6) 0.892(5) 0.080 Uiso 0.0226 1 d D U P E 3
C3A C 0.8243(5) 0.1726(10) 0.1781(4) 0.058(6) Uani 0.7001 1 d G U P . .
H3A H 0.828138 0.129459 0.158997 0.069 Uiso 0.7001 1 calc R U P . .
C2A C 0.8231(5) 0.2627(11) 0.1686(4) 0.071(7) Uani 0.7001 1 d G U P . .
H2A H 0.826158 0.281222 0.142992 0.085 Uiso 0.7001 1 calc R U P . .
C1A C 0.8175(5) 0.3259(7) 0.1967(6) 0.069(7) Uani 0.7001 1 d G U P . .
H1A H 0.816682 0.387465 0.190163 0.083 Uiso 0.7001 1 calc R U P . .
C6A C 0.8130(5) 0.2988(9) 0.2342(5) 0.074(8) Uani 0.7001 1 d G U P . .
H6A H 0.809186 0.341945 0.253339 0.089 Uiso 0.7001 1 calc R U P . .
C5A C 0.8142(6) 0.2087(10) 0.2437(4) 0.065(6) Uani 0.7001 1 d DG U P . .
C4A C 0.8198(6) 0.1456(7) 0.2157(5) 0.055(5) Uani 0.7001 1 d G U P . .
O2A O 0.7535(7) 0.0305(14) 0.1849(6) 0.083(6) Uani 0.7001 1 d D U P . .
O3A O 0.8913(6) 0.0732(13) 0.2663(6) 0.072(5) Uani 0.7001 1 d D U P . .
C7A C 0.8223(7) 0.0481(12) 0.2260(7) 0.058(5) Uani 0.7001 1 d D U P . .
C8A C 0.7889(7) -0.0095(13) 0.2088(8) 0.071(7) Uani 0.7001 1 d D U P . .
O1A O 0.7914(6) 0.2416(14) 0.3056(6) 0.083(6) Uani 0.7001 1 d D U P . .
H1AA H 0.764673 0.232799 0.302023 0.124 Uiso 0.7001 1 calc R U P . .
C13A C 0.8098(11) 0.1780(15) 0.2845(7) 0.075(8) Uani 0.7001 1 d D U P . .
H13A H 0.791742 0.123525 0.281601 0.091 Uiso 0.7001 1 calc R U P . .
H13B H 0.838749 0.162045 0.300152 0.091 Uiso 0.7001 1 calc R U P . .
C11A C 0.8625(9) -0.0786(13) 0.2572(8) 0.078(8) Uani 0.7001 1 d D U P . .
H11A H 0.888022 -0.102385 0.273475 0.094 Uiso 0.7001 1 calc R U P . .
C9A C 0.7921(9) -0.1000(13) 0.2172(8) 0.081(8) Uani 0.7001 1 d D U P . .
H9A H 0.768716 -0.138446 0.206507 0.097 Uiso 0.7001 1 calc R U P . .
C10A C 0.8289(9) -0.1346(15) 0.2409(8) 0.088(8) Uani 0.7001 1 d D U P . .
H10A H 0.831235 -0.196838 0.245953 0.105 Uiso 0.7001 1 calc R U P . .
C12A C 0.8593(7) 0.0128(12) 0.2499(8) 0.070(6) Uani 0.7001 1 d D U P . .
C14A C 0.7176(11) -0.025(3) 0.1710(11) 0.097(12) Uani 0.7001 1 d D U P . .
H14A H 0.724118 -0.065445 0.150714 0.145 Uiso 0.7001 1 calc R U P . .
H14B H 0.692526 0.011879 0.159374 0.145 Uiso 0.7001 1 calc R U P . .
H14C H 0.711211 -0.059632 0.193127 0.145 Uiso 0.7001 1 calc R U P . .
C15A C 0.9285(9) 0.038(2) 0.2918(13) 0.114(14) Uani 0.7001 1 d D U P . .
H15A H 0.936126 -0.018940 0.281279 0.172 Uiso 0.7001 1 calc R U P . .
H15B H 0.922647 0.029178 0.318320 0.172 Uiso 0.7001 1 calc R U P . .
H15C H 0.952573 0.080104 0.293415 0.172 Uiso 0.7001 1 calc R U P . .
Zn32 Zn 0.70427(16) 0.4059(5) 0.06108(16) 0.0679(19) Uani 0.71(3) 1 d D . P B 2
I304 I 0.77555(12) 0.4640(3) 0.10002(17) 0.0822(16) Uani 0.71(3) 1 d D . P B 2
I303 I 0.67119(15) 0.4654(4) -0.00726(12) 0.0883(17) Uani 0.71(3) 1 d D . P B 2
I401 I 0.4369(4) 0.9811(6) 0.1203(4) 0.137(4) Uani 0.4033 1 d D . P F 2
Zn41 Zn 0.3987(7) 0.8762(11) 0.1604(6) 0.084(5) Uani 0.4033 1 d D . P F 2
I402 I 0.3687(5) 0.9127(9) 0.2205(5) 0.117(4) Uani 0.4033 1 d D . P F 2
I502 I 0.357(2) 0.857(4) 0.2456(18) 0.080 Uiso 0.0308 1 d . U P F 3
I501 I 0.408(2) 1.000(4) 0.1516(17) 0.080 Uiso 0.0308 1 d . U P F 3
Zn51 Zn 0.377(4) 0.857(8) 0.191(3) 0.080 Uiso 0.0308 1 d . U P F 3
I407 I 0.6861(10) 0.9694(9) 0.4967(6) 0.194(8) Uani 0.376(17) 1 d D . P D 2
Zn44 Zn 0.7160(7) 0.8892(7) 0.5612(6) 0.130(6) Uani 0.376(17) 1 d D . P D 2
I408 I 0.7913(6) 0.9219(11) 0.6025(8) 0.197(7) Uani 0.376(17) 1 d D . P D 2

loop_
_atom_site_aniso_label
_atom_site_aniso_U_11
_atom_site_aniso_U_22
_atom_site_aniso_U_33
_atom_site_aniso_U_23
_atom_site_aniso_U_13
_atom_site_aniso_U_12
I306 0.092(3) 0.0396(12) 0.082(4) -0.0034(18) -0.0336(19) -0.0100(10)
I404 0.228(17) 0.062(6) 0.33(3) -0.067(11) 0.17(2) -0.066(9)
I311 0.046(3) 0.101(5) 0.171(6) 0.090(5) -0.037(3) -0.011(2)
I403 0.39(3) 0.085(8) 0.190(14) 0.092(9) 0.20(2) 0.126(13)
I307 0.086(2) 0.0414(13) 0.090(2) 0.0113(12) 0.0286(17) 0.0129(12)
I310 0.118(3) 0.040(2) 0.075(2) -0.0030(17) -0.039(2) -0.0101(19)
I312 0.149(6) 0.045(4) 0.201(8) -0.043(5) -0.122(6) 0.024(4)
I308 0.076(2) 0.0463(16) 0.117(3) -0.0099(14) -0.0114(19) -0.0024(14)
I309 0.084(3) 0.125(5) 0.075(4) -0.024(3) 0.006(2) -0.051(3)
I305 0.098(3) 0.112(4) 0.084(3) -0.012(2) 0.0140(17) -0.031(2)
I302 0.067(2) 0.068(4) 0.105(3) -0.028(3) -0.0113(19) 0.001(2)
I301 0.083(2) 0.0389(17) 0.117(3) 0.0063(17) -0.021(2) 0.0023(15)
Zn36 0.086(10) 0.032(5) 0.123(8) 0.015(5) -0.070(6) -0.003(5)
Zn33 0.071(3) 0.050(3) 0.053(5) 0.005(3) -0.020(3) -0.006(2)
Zn42 0.214(19) 0.008(8) 0.171(17) 0.006(9) 0.122(15) 0.000(8)
Zn35 0.071(5) 0.054(7) 0.054(6) 0.005(4) -0.021(4) -0.016(4)
Zn31 0.053(4) 0.039(4) 0.079(5) -0.017(3) -0.034(3) 0.005(3)
Zn34 0.067(3) 0.039(3) 0.086(3) 0.000(2) 0.010(3) 0.008(2)
N320 0.047(6) 0.026(5) 0.058(7) -0.001(4) -0.016(5) -0.007(4)
N302 0.054(7) 0.035(6) 0.066(8) 0.000(5) -0.021(5) 0.000(5)
N323 0.082(10) 0.035(7) 0.072(8) 0.003(5) -0.013(7) 0.003(6)
N301 0.058(8) 0.046(7) 0.082(9) -0.001(6) -0.036(6) 0.002(5)
N304 0.055(7) 0.048(7) 0.055(7) -0.003(5) -0.020(5) 0.002(5)
N316 0.054(7) 0.038(6) 0.058(7) 0.003(5) -0.016(5) -0.001(5)
N317 0.059(8) 0.039(7) 0.067(7) -0.010(5) -0.023(6) -0.009(6)
C345 0.063(9) 0.036(7) 0.054(7) 0.002(5) -0.015(6) -0.001(6)
N315 0.071(8) 0.041(7) 0.062(8) 0.004(6) -0.004(6) 0.005(6)
N318 0.064(7) 0.058(8) 0.050(7) 0.003(5) -0.031(5) -0.003(6)
N322 0.057(7) 0.027(5) 0.051(7) 0.001(4) -0.012(5) 0.005(5)
N321 0.058(7) 0.035(5) 0.053(7) 0.001(5) -0.020(5) 0.000(5)
C352 0.065(9) 0.049(9) 0.065(9) 0.015(7) -0.010(7) 0.014(7)
N308 0.076(9) 0.035(5) 0.062(8) 0.001(5) -0.026(6) 0.003(6)
C316 0.062(9) 0.044(7) 0.042(7) -0.003(5) -0.027(5) 0.006(6)
N310 0.064(8) 0.039(6) 0.068(8) 0.002(5) -0.021(6) -0.005(5)
C308 0.052(8) 0.045(7) 0.049(7) -0.002(5) -0.025(5) 0.004(6)
N309 0.066(8) 0.035(6) 0.066(8) 0.004(5) -0.024(6) -0.001(5)
C362 0.040(6) 0.023(5) 0.056(7) 0.003(5) -0.015(5) -0.005(4)
C349 0.065(9) 0.041(8) 0.059(8) -0.011(6) -0.012(6) -0.006(6)
C363 0.055(8) 0.026(5) 0.065(8) 0.004(5) -0.007(6) 0.000(5)
N324 0.060(8) 0.025(5) 0.100(9) 0.004(5) -0.044(7) -0.005(5)
C306 0.061(8) 0.029(6) 0.059(8) -0.006(5) -0.025(5) -0.002(5)
N312 0.090(10) 0.036(5) 0.086(9) 0.006(5) 0.011(7) 0.005(6)
C334 0.068(10) 0.033(6) 0.067(9) 0.001(5) -0.010(7) -0.003(6)
C326 0.059(8) 0.031(6) 0.058(8) 0.005(5) -0.014(6) -0.003(5)
C303 0.057(9) 0.036(7) 0.078(10) 0.004(6) -0.022(6) 0.003(6)
N306 0.066(8) 0.060(8) 0.056(7) 0.011(6) -0.022(5) 0.012(6)
C324 0.065(8) 0.035(6) 0.067(9) 0.008(5) -0.015(6) -0.001(6)
C366 0.062(9) 0.042(6) 0.064(9) 0.000(6) -0.023(7) -0.003(6)
C317 0.063(10) 0.053(8) 0.059(8) 0.007(6) -0.018(7) 0.012(7)
C361 0.048(7) 0.030(5) 0.047(7) 0.004(5) -0.014(5) 0.001(5)
C367 0.056(9) 0.043(6) 0.076(10) -0.007(6) -0.021(8) 0.001(6)
C318 0.058(9) 0.066(10) 0.057(8) 0.010(7) -0.024(6) 0.009(7)
C344 0.069(9) 0.040(7) 0.051(8) -0.001(5) -0.012(6) 0.008(6)
C327 0.060(9) 0.040(6) 0.070(9) 0.014(6) -0.019(7) -0.002(6)
N305 0.095(9) 0.036(7) 0.076(8) 0.001(6) 0.012(7) -0.002(6)
N303 0.061(8) 0.042(7) 0.069(8) 0.001(6) -0.018(5) -0.001(5)
N319 0.089(8) 0.033(5) 0.059(7) 0.013(5) -0.036(6) -0.015(6)
C370 0.054(8) 0.028(6) 0.069(9) 0.012(6) -0.017(6) 0.003(5)
C302 0.093(15) 0.066(12) 0.094(14) 0.027(10) 0.001(10) 0.024(10)
C356 0.093(12) 0.031(8) 0.099(13) 0.000(7) -0.063(11) 0.000(7)
N307 0.088(8) 0.041(6) 0.076(9) 0.012(6) -0.032(7) -0.002(6)
N311 0.080(10) 0.030(6) 0.098(11) 0.013(7) -0.034(8) -0.007(6)
C304 0.076(11) 0.049(9) 0.066(10) 0.001(7) -0.021(7) 0.014(8)
N314 0.090(10) 0.044(8) 0.065(8) 0.005(6) 0.004(7) 0.013(7)
C307 0.056(8) 0.055(8) 0.047(7) -0.001(6) -0.027(5) 0.005(6)
C348 0.050(8) 0.052(8) 0.057(7) -0.013(6) -0.027(6) -0.008(6)
C305 0.062(9) 0.038(8) 0.078(10) -0.008(6) -0.027(7) 0.001(6)
C372 0.072(10) 0.030(6) 0.090(12) -0.001(7) -0.030(9) 0.001(6)
C355 0.089(12) 0.042(7) 0.101(14) -0.005(8) -0.052(10) -0.007(7)
C371 0.070(10) 0.037(8) 0.082(11) -0.004(7) -0.023(8) 0.004(6)
C358 0.075(10) 0.041(7) 0.059(9) -0.002(6) -0.023(7) -0.006(7)
C360 0.044(7) 0.037(5) 0.058(8) 0.003(5) -0.013(5) -0.002(5)
C313 0.094(13) 0.059(12) 0.104(14) 0.036(11) 0.025(11) 0.027(10)
C320 0.091(12) 0.038(7) 0.069(10) 0.010(6) -0.027(9) 0.004(7)
C359 0.091(10) 0.030(7) 0.060(9) 0.004(6) -0.030(8) -0.008(6)
C333 0.087(13) 0.042(7) 0.078(11) 0.011(7) -0.012(9) 0.001(7)
N313 0.120(11) 0.058(10) 0.095(11) 0.011(8) 0.038(10) 0.024(9)
C343 0.054(8) 0.044(7) 0.054(8) 0.006(6) -0.016(5) 0.004(6)
C357 0.062(8) 0.040(6) 0.053(8) 0.004(5) -0.023(6) -0.003(6)
C368 0.072(10) 0.024(7) 0.112(13) 0.000(7) -0.054(10) 0.005(6)
C369 0.062(9) 0.033(6) 0.091(12) 0.000(7) -0.042(9) 0.006(6)
C335 0.092(13) 0.032(7) 0.085(11) -0.002(7) -0.026(9) -0.006(8)
C319 0.090(11) 0.042(8) 0.077(11) 0.003(7) -0.030(9) 0.009(7)
C328 0.068(10) 0.041(7) 0.093(13) 0.006(7) -0.027(9) 0.005(7)
C365 0.089(13) 0.038(7) 0.072(10) 0.003(7) -0.033(9) 0.012(7)
C309 0.067(9) 0.049(9) 0.066(8) 0.004(7) -0.010(6) 0.003(7)
C314 0.123(18) 0.055(11) 0.076(12) 0.021(9) 0.020(11) 0.031(10)
C323 0.087(13) 0.040(6) 0.100(14) 0.015(7) -0.057(11) 0.003(7)
C337 0.119(17) 0.099(19) 0.085(14) 0.027(13) 0.035(13) 0.037(14)
C364 0.098(14) 0.035(6) 0.071(10) 0.003(6) -0.022(9) 0.008(7)
C315 0.096(14) 0.063(11) 0.061(10) 0.017(8) -0.002(8) 0.028(10)
C332 0.072(11) 0.041(6) 0.086(10) 0.019(6) 0.001(8) 0.017(7)
C322 0.087(12) 0.032(8) 0.109(15) 0.014(8) -0.053(11) 0.003(7)
C321 0.070(10) 0.037(7) 0.079(10) 0.010(6) -0.028(8) 0.000(6)
C342 0.084(11) 0.048(9) 0.057(9) 0.006(6) -0.001(7) 0.018(7)
C325 0.071(9) 0.032(6) 0.061(8) 0.010(5) -0.023(7) -0.003(6)
C336 0.15(2) 0.036(7) 0.080(12) -0.001(7) -0.021(12) 0.001(9)
C330 0.118(17) 0.034(7) 0.14(2) 0.001(9) -0.081(15) 0.006(9)
C339 0.072(11) 0.070(12) 0.064(9) 0.005(8) 0.001(7) 0.008(8)
C311 0.084(12) 0.092(16) 0.077(12) 0.020(11) 0.003(9) 0.006(10)
C312 0.108(16) 0.074(15) 0.100(13) 0.037(12) 0.030(11) 0.031(12)
C301 0.096(15) 0.055(11) 0.101(14) 0.020(10) -0.007(10) 0.018(9)
C353 0.067(11) 0.105(19) 0.105(16) 0.055(14) 0.004(10) 0.022(11)
C331 0.136(18) 0.031(8) 0.123(16) 0.000(9) -0.080(15) 0.020(9)
C310 0.077(11) 0.077(14) 0.066(9) 0.010(9) -0.007(7) 0.009(9)
C347 0.083(13) 0.060(11) 0.085(12) 0.023(9) -0.001(9) 0.019(9)
C354 0.075(10) 0.073(13) 0.090(14) 0.031(10) -0.001(9) 0.011(9)
C338 0.12(2) 0.11(2) 0.103(15) 0.055(15) 0.045(14) 0.060(17)
C346 0.080(12) 0.056(10) 0.066(9) 0.018(8) -0.008(8) 0.014(8)
C341 0.111(18) 0.097(19) 0.102(14) 0.030(13) 0.032(13) 0.046(15)
C329 0.066(10) 0.039(8) 0.099(13) 0.007(8) -0.038(9) 0.002(7)
C350 0.115(16) 0.16(3) 0.15(2) 0.11(2) 0.044(17) 0.079(19)
C340 0.105(16) 0.100(18) 0.073(12) 0.017(11) 0.013(11) 0.042(13)
C351 0.104(17) 0.14(3) 0.14(2) 0.09(2) 0.037(16) 0.070(18)
I406 0.181(14) 0.043(4) 0.068(10) -0.001(5) -0.062(7) -0.022(6)
Zn43 0.124(13) 0.049(9) 0.049(11) 0.006(8) -0.030(7) -0.031(8)
I405 0.156(12) 0.124(18) 0.098(13) 0.005(11) 0.017(8) -0.046(10)
I412 0.065(4) 0.030(2) 0.143(4) -0.022(2) -0.019(5) 0.0011(18)
Zn46 0.037(5) 0.028(5) 0.098(7) 0.003(4) -0.028(4) -0.007(3)
I411 0.074(7) 0.070(4) 0.134(6) 0.039(4) -0.014(5) 0.004(4)
Zn45 0.125(11) 0.045(8) 0.062(8) 0.011(5) -0.050(6) -0.030(7)
I410 0.233(15) 0.047(4) 0.134(10) -0.017(5) -0.112(9) 0.031(6)
I409 0.168(9) 0.188(15) 0.068(4) -0.022(6) -0.013(5) -0.120(9)
C3A 0.043(11) 0.035(11) 0.085(15) 0.007(11) -0.009(11) -0.001(9)
C2A 0.042(11) 0.055(14) 0.103(18) 0.018(13) -0.016(12) -0.012(10)
C1A 0.040(11) 0.046(13) 0.100(18) 0.018(12) -0.033(12) -0.008(10)
C6A 0.044(12) 0.039(12) 0.12(2) -0.010(13) -0.020(13) 0.009(10)
C5A 0.064(13) 0.030(10) 0.090(15) -0.002(11) -0.010(12) -0.002(10)
C4A 0.054(11) 0.022(9) 0.084(14) -0.007(10) 0.003(11) -0.004(8)
O2A 0.112(16) 0.059(12) 0.075(12) -0.020(10) 0.016(12) -0.036(11)
O3A 0.062(10) 0.060(11) 0.091(13) 0.018(10) 0.008(10) 0.016(9)
C7A 0.080(14) 0.021(9) 0.075(13) -0.005(9) 0.022(12) -0.014(9)
C8A 0.107(17) 0.034(11) 0.076(15) -0.011(11) 0.028(14) -0.015(12)
O1A 0.052(10) 0.077(14) 0.110(16) -0.045(12) -0.001(10) -0.019(10)
C13A 0.094(18) 0.035(12) 0.090(18) -0.004(12) 0.003(15) 0.012(12)
C11A 0.12(2) 0.039(13) 0.090(17) 0.005(12) 0.045(16) 0.018(13)
C9A 0.13(2) 0.041(13) 0.071(16) -0.013(12) 0.029(16) -0.023(14)
C10A 0.15(2) 0.044(14) 0.085(18) -0.005(13) 0.061(17) 0.004(15)
C12A 0.094(16) 0.035(11) 0.083(15) 0.007(11) 0.027(13) 0.023(11)
C14A 0.10(2) 0.10(3) 0.10(2) -0.02(2) 0.04(2) -0.06(2)
C15A 0.09(2) 0.08(2) 0.17(4) 0.05(2) 0.00(2) 0.04(2)
Zn32 0.084(4) 0.035(5) 0.082(4) 0.012(3) 0.010(3) 0.009(3)
I304 0.080(2) 0.0316(14) 0.131(3) 0.0087(14) 0.0133(19) -0.0036(12)
I303 0.132(4) 0.0479(18) 0.085(2) 0.0279(15) 0.023(3) 0.0341(18)
I401 0.119(5) 0.055(4) 0.212(12) 0.042(6) -0.021(7) 0.010(4)
Zn41 0.084(8) 0.033(5) 0.105(11) -0.002(6) -0.051(6) 0.002(4)
I402 0.119(9) 0.075(6) 0.123(8) -0.036(5) -0.050(5) 0.013(5)
I407 0.38(2) 0.066(5) 0.200(11) 0.067(6) 0.208(13) 0.103(9)
Zn44 0.215(15) 0.033(5) 0.178(13) 0.003(7) 0.125(11) 0.004(8)
I408 0.240(12) 0.094(8) 0.301(19) -0.087(10) 0.154(11) -0.093(8)

loop_
_atom_type_symbol
_atom_type_description
_atom_type_scat_dispersion_real
_atom_type_scat_dispersion_imag
_atom_type_scat_source
C C 0.0181 0.0091 'International Tables Vol C Tables 4.2.6.8 and 6.1.1.4'
H H 0.0000 0.0000 'International Tables Vol C Tables 4.2.6.8 and 6.1.1.4'
I I -0.3257 6.8362 'International Tables Vol C Tables 4.2.6.8 and 6.1.1.4'
N N 0.0311 0.0180 'International Tables Vol C Tables 4.2.6.8 and 6.1.1.4'
O O 0.0492 0.0322 'International Tables Vol C Tables 4.2.6.8 and 6.1.1.4'
Zn Zn -1.5491 0.6778 'International Tables Vol C Tables 4.2.6.8 and 6.1.1.4'

loop_
_exptl_crystal_face_index_h
_exptl_crystal_face_index_k
_exptl_crystal_face_index_l
_exptl_crystal_face_perp_dist
0 0 1 0.0723
0 0 -1 0.0627
0 1 0 0.0839
0 -1 0 0.1346
0 -1 1 0.1331
0 1 2 0.0833
-1 0 0 0.0420
1 0 0 0.0666
1 2 -1 0.0867
0 -2 1 0.1311
-1 -2 1 0.1300
-2 0 1 0.0456
1 0 -1 0.0441
-1 1 1 0.0730
1 0 1 0.0578
-1 0 2 0.0678

loop_
_geom_angle_atom_site_label_1
_geom_angle_atom_site_label_2
_geom_angle_atom_site_label_3
_geom_angle
_geom_angle_site_symmetry_1
_geom_angle_site_symmetry_3
_geom_angle_publ_flag
I311 Zn36 I312 122.7(11) . . ?
N317 Zn36 I311 108.5(12) 4_676 . ?
N317 Zn36 I312 107.8(11) 4_676 . ?
N324 Zn36 I311 108.0(12) . . ?
N324 Zn36 I312 109.4(12) . . ?
N324 Zn36 N317 97.4(11) . 4_676 ?
I305 Zn33 I306 124.8(6) . . ?
N306 Zn33 I306 108.7(7) . . ?
N306 Zn33 I305 106.7(7) . . ?
N306 Zn33 N307 101.9(9) . . ?
N307 Zn33 I306 107.9(7) . . ?
N307 Zn33 I305 104.6(8) . . ?
I404 Zn42 I403 119.2(9) . . ?
N323 Zn42 I404 104.7(9) 1_544 . ?
N323 Zn42 I403 108.3(9) 1_544 . ?
N323 Zn42 N305 103.3(10) 1_544 . ?
N305 Zn42 I404 113.2(10) . . ?
N305 Zn42 I403 106.8(9) . . ?
I309 Zn35 I310 126.0(5) . . ?
N318 Zn35 I310 107.4(7) . . ?
N318 Zn35 I309 106.6(7) . . ?
N319 Zn35 I310 107.7(7) . . ?
N319 Zn35 I309 104.1(7) . . ?
N319 Zn35 N318 102.7(7) . . ?
I302 Zn31 I301 126.4(5) . . ?
N301 Zn31 I302 112.0(8) . . ?
N301 Zn31 I301 103.5(7) . . ?
N301 Zn31 N311 97.1(8) . 4_565 ?
N311 Zn31 I302 106.5(8) 4_565 . ?
N311 Zn31 I301 107.4(8) 4_565 . ?
I308 Zn34 I307 121.6(3) . . ?
N312 Zn34 I307 109.8(6) . . ?
N312 Zn34 I308 107.0(6) . . ?
N313 Zn34 I307 104.9(6) . . ?
N313 Zn34 I308 109.4(8) . . ?
N313 Zn34 N312 102.5(8) . . ?
C362 N320 C360 114.7(13) . . ?
C306 N302 C308 111.2(16) . . ?
C366 N323 Zn42 124.5(14) . 1_566 ?
C366 N323 C365 116.2(15) . . ?
C365 N323 Zn42 119.3(13) . 1_566 ?
C305 N301 Zn31 117.4(16) . . ?
C305 N301 Zn41 127.6(17) . . ?
C305 N301 Zn51 93(3) . . ?
C301 N301 Zn31 121.8(15) . . ?
C301 N301 C305 120.6(18) . . ?
C301 N301 Zn41 111.3(15) . . ?
C301 N301 Zn51 146(3) . . ?
C308 N304 C307 114.8(16) . . ?
C343 N316 C344 112.6(16) . . ?
C348 N317 Zn36 119.6(16) . 4_575 ?
C348 N317 Zn46 121.7(15) . 4_575 ?
C347 N317 Zn36 121.4(15) . 4_575 ?
C347 N317 C348 118.9(17) . . ?
C347 N317 Zn46 119.2(15) . 4_575 ?
C349 C345 C343 120.9(16) . . ?
C346 C345 C349 117.5(18) . . ?
C346 C345 C343 121.5(19) . . ?
C342 N315 C343 114.7(16) . . ?
C354 N318 Zn35 121.7(17) . . ?
C354 N318 C350 117.2(19) . . ?
C354 N318 Zn45 126.0(17) . . ?
C354 N318 Zn55 104(3) . . ?
C350 N318 Zn35 119.9(14) . . ?
C350 N318 Zn45 115.8(14) . . ?
C350 N318 Zn55 136(3) . . ?
C362 N322 C361 114.1(13) . . ?
C360 N321 C361 113.8(13) . . ?
C353 C352 C344 123.9(18) . . ?
C353 C352 C351 118(2) . . ?
C351 C352 C344 118(2) . . ?
C326 N308 C324 113.4(14) . . ?
C317 C316 C308 120.2(18) . . ?
C317 C316 C315 119.1(18) . . ?
C315 C316 C308 120.5(16) . . ?
C326 N310 C325 113.5(14) . . ?
N302 C308 C316 115.1(17) . . ?
N304 C308 N302 126.9(17) . . ?
N304 C308 C316 118.0(15) . . ?
C324 N309 C325 116.1(16) . . ?
N320 C362 N322 126.2(13) . . ?
N320 C362 C370 115.7(13) . . ?
N322 C362 C370 117.9(13) . . ?
C345 C349 H349 119.2 . . ?
C348 C349 C345 121.6(18) . . ?
C348 C349 H349 119.2 . . ?
C367 C363 C361 122.4(15) . . ?
C364 C363 C361 120.5(16) . . ?
C364 C363 C367 116.9(16) . . ?
C372 N324 Zn36 122.4(14) . . ?
C372 N324 Zn46 120.5(14) . . ?
C368 N324 Zn36 117.4(13) . . ?
C368 N324 C372 119.9(15) . . ?
C368 N324 Zn46 119.6(13) . . ?
N302 C306 C303 117.5(18) . . ?
N303 C306 N302 126.9(16) . . ?
N303 C306 C303 115.3(16) . . ?
C332 N312 Zn34 126.6(13) . . ?
C332 N312 Zn44 114.5(15) . . ?
C336 N312 Zn34 114.6(16) . . ?
C336 N312 C332 118.8(18) . . ?
C336 N312 Zn44 126.6(17) . . ?
C333 C334 C326 121.4(17) . . ?
C335 C334 C326 122.9(17) . . ?
C335 C334 C333 115.8(18) . . ?
N308 C326 N310 126.0(15) . . ?
N308 C326 C334 120.5(15) . . ?
N310 C326 C334 113.5(15) . . ?
C302 C303 C306 122(2) . . ?
C302 C303 C304 119(2) . . ?
C304 C303 C306 119.1(18) . . ?
C318 N306 Zn33 118.3(13) . . ?
C318 N306 Zn43 126.0(18) . . ?
C314 N306 Zn33 122.2(16) . . ?
C314 N306 C318 119.3(18) . . ?
C314 N306 Zn43 114(2) . . ?
N308 C324 C321 116.6(15) . . ?
N309 C324 N308 126.0(17) . . ?
N309 C324 C321 117.4(16) . . ?
N323 C366 H366 117.5 . . ?
N323 C366 C367 125.0(18) . . ?
C367 C366 H366 117.5 . . ?
C316 C317 H317 120.8 . . ?
C318 C317 C316 118(2) . . ?
C318 C317 H317 120.8 . . ?
N322 C361 C363 117.8(13) . . ?
N321 C361 N322 125.3(14) . . ?
N321 C361 C363 116.9(13) . . ?
C363 C367 H367 120.4 . . ?
C366 C367 C363 119.1(17) . . ?
C366 C367 H367 120.4 . . ?
N306 C318 C317 123.0(19) . . ?
N306 C318 H318 118.5 . . ?
C317 C318 H318 118.5 . . ?
N316 C344 C352 113.7(17) . . ?
N314 C344 N316 125.5(17) . . ?
N314 C344 C352 120.5(16) . . ?
C328 C327 C325 120.9(17) . . ?
C328 C327 C331 119.7(17) . . ?
C331 C327 C325 119.4(17) . . ?
C311 N305 Zn42 123.3(16) . . ?
C311 N305 Zn32 121.7(15) . . ?
C312 N305 Zn42 120.3(17) . . ?
C312 N305 C311 116(2) . . ?
C312 N305 Zn32 121.8(17) . . ?
C307 N303 C306 113.1(16) . . ?
C355 N319 Zn35 119.6(13) . . ?
C355 N319 C359 115.5(16) . . ?
C355 N319 Zn45 123.0(14) . . ?
C355 N319 Zn55 105(2) . . ?
C359 N319 Zn35 124.9(13) . . ?
C359 N319 Zn45 121.6(13) . . ?
C359 N319 Zn55 135(3) . . ?
C371 C370 C362 119.5(15) . . ?
C369 C370 C362 120.6(15) . . ?
C369 C370 C371 119.9(15) . . ?
C303 C302 H302 119.6 . . ?
C303 C302 C301 121(3) . . ?
C301 C302 H302 119.6 . . ?
C355 C356 H356 120.6 . . ?
C357 C356 H356 120.5 . . ?
C357 C356 C355 118.9(19) . . ?
C319 N307 Zn33 119.1(13) . . ?
C319 N307 Zn43 122.3(18) . . ?
C323 N307 Zn33 122.1(14) . . ?
C323 N307 C319 118.9(17) . . ?
C323 N307 Zn43 118.0(19) . . ?
Zn31 N311 Zn51 26(3) 4_666 4_666 ?
C330 N311 Zn31 118.3(15) . 4_666 ?
C330 N311 C329 115.9(17) . . ?
C330 N311 Zn41 123.3(14) . 4_666 ?
C330 N311 Zn51 103(3) . 4_666 ?
C329 N311 Zn31 124.8(13) . 4_666 ?
C329 N311 Zn41 120.8(13) . 4_666 ?
C329 N311 Zn51 129(3) . 4_666 ?
Zn41 N311 Zn51 36(3) 4_666 4_666 ?
C303 C304 H304 120.8 . . ?
C303 C304 C305 118.4(19) . . ?
C305 C304 H304 120.8 . . ?
C344 N314 C342 116.2(17) . . ?
N304 C307 C309 116.9(16) . . ?
N303 C307 N304 127.1(19) . . ?
N303 C307 C309 116.0(17) . . ?
N317 C348 H348 120.2 . . ?
C349 C348 N317 119.5(19) . . ?
C349 C348 H348 120.2 . . ?
N301 C305 C304 121(2) . . ?
N301 C305 H305 119.7 . . ?
C304 C305 H305 119.7 . . ?
N324 C372 H372 118.8 . . ?
C371 C372 N324 122.3(18) . . ?
C371 C372 H372 118.8 . . ?
N319 C355 C356 124.2(19) . . ?
N319 C355 H355 117.9 . . ?
C356 C355 H355 117.9 . . ?
C370 C371 H371 121.0 . . ?
C372 C371 C370 118.0(17) . . ?
C372 C371 H371 121.0 . . ?
C359 C358 H358 121.8 . . ?
C359 C358 C357 116.3(17) . . ?
C357 C358 H358 121.8 . . ?
N320 C360 C357 117.1(14) . . ?
N321 C360 N320 125.6(14) . . ?
N321 C360 C357 117.2(14) . . ?
C309 C313 H313 119.8 . . ?
C309 C313 C312 120(2) . . ?
C312 C313 H313 119.8 . . ?
C319 C320 H320 118.4 . . ?
C319 C320 C321 123.1(18) . . ?
C321 C320 H320 118.4 . . ?
N319 C359 C358 126.0(18) . . ?
N319 C359 H359 117.0 . . ?
C358 C359 H359 117.0 . . ?
C334 C333 H333 120.2 . . ?
C332 C333 C334 120(2) . . ?
C332 C333 H333 120.2 . . ?
C337 N313 Zn34 124.8(17) . . ?
C337 N313 Zn44 114.4(18) . . ?
C341 N313 Zn34 116.3(18) . . ?
C341 N313 C337 119(2) . . ?
C341 N313 Zn44 126.6(18) . . ?
N316 C343 C345 116.8(17) . . ?
N315 C343 N316 126.0(16) . . ?
N315 C343 C345 117.1(16) . . ?
C356 C357 C358 118.9(16) . . ?
C356 C357 C360 120.9(16) . . ?
C358 C357 C360 119.8(15) . . ?
N324 C368 H368 119.7 . . ?
N324 C368 C369 120.7(17) . . ?
C369 C368 H368 119.7 . . ?
C370 C369 C368 119.1(17) . . ?
C370 C369 H369 120.5 . . ?
C368 C369 H369 120.5 . . ?
C334 C335 H335 118.9 . . ?
C334 C335 C336 122(2) . . ?
C336 C335 H335 118.9 . . ?
N307 C319 H319 120.2 . . ?
C320 C319 N307 119.7(18) . . ?
C320 C319 H319 120.2 . . ?
C327 C328 H328 119.9 . . ?
C327 C328 C329 120.3(19) . . ?
C329 C328 H328 119.9 . . ?
N323 C365 H365 119.2 . . ?
C364 C365 N323 121.5(17) . . ?
C364 C365 H365 119.2 . . ?
C313 C309 C307 121.1(19) . . ?
C313 C309 C310 117(2) . . ?
C310 C309 C307 122.0(18) . . ?
N306 C314 H314 119.8 . . ?
N306 C314 C315 120(2) . . ?
C315 C314 H314 119.8 . . ?
N307 C323 H323 118.1 . . ?
N307 C323 C322 123.7(17) . . ?
C322 C323 H323 118.1 . . ?
N313 C337 H337 119.8 . . ?
N313 C337 C338 120(2) . . ?
C338 C337 H337 119.8 . . ?
C363 C364 H364 119.5 . . ?
C365 C364 C363 121.1(19) . . ?
C365 C364 H364 119.5 . . ?
C316 C315 C314 119.2(19) . . ?
C316 C315 H315 120.4 . . ?
C314 C315 H315 120.4 . . ?
N312 C332 C333 122.9(18) . . ?
N312 C332 H332 118.5 . . ?
C333 C332 H332 118.5 . . ?
C323 C322 H322 120.9 . . ?
C321 C322 C323 118.2(18) . . ?
C321 C322 H322 120.9 . . ?
C320 C321 C324 122.5(16) . . ?
C320 C321 C322 116.1(18) . . ?
C322 C321 C324 121.4(17) . . ?
N315 C342 N314 124.9(19) . . ?
N315 C342 C339 116.3(18) . . ?
N314 C342 C339 118.8(17) . . ?
N310 C325 C327 115.2(15) . . ?
N309 C325 N310 124.5(15) . . ?
N309 C325 C327 120.3(16) . . ?
N312 C336 C335 121(2) . . ?
N312 C336 H336 119.7 . . ?
C335 C336 H336 119.7 . . ?
N311 C330 H330 116.2 . . ?
N311 C330 C331 128(2) . . ?
C331 C330 H330 116.2 . . ?
C342 C339 C340 117.9(19) . . ?
C338 C339 C342 125(2) . . ?
C338 C339 C340 117(2) . . ?
N305 C311 H311 119.4 . . ?
C310 C311 N305 121(2) . . ?
C310 C311 H311 119.4 . . ?
N305 C312 C313 124(2) . . ?
N305 C312 H312 117.9 . . ?
C313 C312 H312 117.9 . . ?
N301 C301 C302 121(2) . . ?
N301 C301 H301 119.6 . . ?
C302 C301 H301 119.6 . . ?
C352 C353 H353 118.8 . . ?
C352 C353 C354 122(2) . . ?
C354 C353 H353 118.8 . . ?
C327 C331 H331 122.4 . . ?
C330 C331 C327 115(2) . . ?
C330 C331 H331 122.4 . . ?
C309 C310 C311 121(2) . . ?
C309 C310 H310 119.6 . . ?
C311 C310 H310 119.6 . . ?
N317 C347 H347 117.7 . . ?
N317 C347 C346 125(2) . . ?
C346 C347 H347 117.7 . . ?
N318 C354 C353 121(2) . . ?
N318 C354 H354 119.5 . . ?
C353 C354 H354 119.5 . . ?
C337 C338 H338 118.9 . . ?
C339 C338 C337 122(2) . . ?
C339 C338 H338 118.9 . . ?
C345 C346 C347 118(2) . . ?
C345 C346 H346 121.2 . . ?
C347 C346 H346 121.2 . . ?
N313 C341 H341 118.5 . . ?
N313 C341 C340 123(2) . . ?
C340 C341 H341 118.5 . . ?
N311 C329 C328 120.8(18) . . ?
N311 C329 H329 119.6 . . ?
C328 C329 H329 119.6 . . ?
N318 C350 H350 118.5 . . ?
N318 C350 C351 123(2) . . ?
C351 C350 H350 118.5 . . ?
C339 C340 H340 121.1 . . ?
C341 C340 C339 118(2) . . ?
C341 C340 H340 121.1 . . ?
C352 C351 H351 121.8 . . ?
C350 C351 C352 116(3) . . ?
C350 C351 H351 121.8 . . ?
N306 Zn43 I406 104.6(16) . . ?
N306 Zn43 I405 109.4(19) . . ?
N307 Zn43 N306 100.2(19) . . ?
N307 Zn43 I406 101.8(19) . . ?
N307 Zn43 I405 111.4(19) . . ?
I405 Zn43 I406 126.3(18) . . ?
N317 Zn46 N324 103.0(11) 4_676 . ?
N317 Zn46 I412 105.1(9) 4_676 . ?
N317 Zn46 I411 112.5(12) 4_676 . ?
N324 Zn46 I412 106.7(11) . . ?
N324 Zn46 I411 101.0(10) . . ?
I411 Zn46 I412 126.1(10) . . ?
N318 Zn45 I410 105.8(8) . . ?
N318 Zn45 I409 106.5(8) . . ?
N319 Zn45 N318 103.5(7) . . ?
N319 Zn45 I410 110.3(8) . . ?
N319 Zn45 I409 104.1(8) . . ?
I410 Zn45 I409 124.8(7) . . ?
N318 Zn55 I1 96(4) . . ?
N318 Zn55 I2 120(5) . . ?
N319 Zn55 N318 86(4) . . ?
N319 Zn55 I1 96(4) . . ?
N319 Zn55 I2 124(6) . . ?
I2 Zn55 I1 126(5) . . ?
C2A C3A H3A 120.0 . . ?
C2A C3A C4A 120.0 . . ?
C4A C3A H3A 120.0 . . ?
C3A C2A H2A 120.0 . . ?
C1A C2A C3A 120.0 . . ?
C1A C2A H2A 120.0 . . ?
C2A C1A H1A 120.0 . . ?
C6A C1A C2A 120.0 . . ?
C6A C1A H1A 120.0 . . ?
C1A C6A H6A 120.0 . . ?
C1A C6A C5A 120.0 . . ?
C5A C6A H6A 120.0 . . ?
C6A C5A C13A 120.7(13) . . ?
C4A C5A C6A 120.0 . . ?
C4A C5A C13A 119.3(13) . . ?
C3A C4A C7A 119.5(14) . . ?
C5A C4A C3A 120.0 . . ?
C5A C4A C7A 120.4(14) . . ?
C8A O2A C14A 116(3) . . ?
C12A O3A C15A 116.8(19) . . ?
C8A C7A C4A 120.4(17) . . ?
C12A C7A C4A 120.5(16) . . ?
C12A C7A C8A 118.9(17) . . ?
O2A C8A C7A 115.5(17) . . ?
O2A C8A C9A 124.4(19) . . ?
C9A C8A C7A 120.1(18) . . ?
C13A O1A H1AA 109.5 . . ?
C5A C13A H13A 108.8 . . ?
C5A C13A H13B 108.8 . . ?
O1A C13A C5A 113.9(17) . . ?
O1A C13A H13A 108.8 . . ?
O1A C13A H13B 108.8 . . ?
H13A C13A H13B 107.7 . . ?
C10A C11A H11A 119.8 . . ?
C10A C11A C12A 120.4(19) . . ?
C12A C11A H11A 119.8 . . ?
C8A C9A H9A 119.7 . . ?
C10A C9A C8A 120.6(19) . . ?
C10A C9A H9A 119.7 . . ?
C11A C10A H10A 120.1 . . ?
C9A C10A C11A 119.7(19) . . ?
C9A C10A H10A 120.1 . . ?
O3A C12A C11A 123.3(18) . . ?
C7A C12A O3A 116.4(16) . . ?
C7A C12A C11A 120.2(17) . . ?
O2A C14A H14A 109.5 . . ?
O2A C14A H14B 109.5 . . ?
O2A C14A H14C 109.5 . . ?
H14A C14A H14B 109.5 . . ?
H14A C14A H14C 109.5 . . ?
H14B C14A H14C 109.5 . . ?
O3A C15A H15A 109.5 . . ?
O3A C15A H15B 109.5 . . ?
O3A C15A H15C 109.5 . . ?
H15A C15A H15B 109.5 . . ?
H15A C15A H15C 109.5 . . ?
H15B C15A H15C 109.5 . . ?
N323 Zn32 I304 106.7(5) 1_544 . ?
N323 Zn32 I303 110.7(5) 1_544 . ?
N305 Zn32 N323 101.3(7) . 1_544 ?
N305 Zn32 I304 106.9(6) . . ?
N305 Zn32 I303 108.0(6) . . ?
I304 Zn32 I303 121.4(3) . . ?
N301 Zn41 I401 106.3(9) . . ?
N301 Zn41 I402 103.4(9) . . ?
N311 Zn41 N301 100.7(10) 4_565 . ?
N311 Zn41 I401 111.8(11) 4_565 . ?
N311 Zn41 I402 103.4(10) 4_565 . ?
I402 Zn41 I401 127.9(9) . . ?
N301 Zn51 I501 85(4) . . ?
N311 Zn51 N301 80(4) 4_565 . ?
N311 Zn51 I501 82(4) 4_565 . ?
I502 Zn51 N301 124(5) . . ?
I502 Zn51 I501 129(5) . . ?
N312 Zn44 I407 114.9(9) . . ?
N312 Zn44 I408 99.8(8) . . ?
N313 Zn44 N312 102.8(9) . . ?
N313 Zn44 I407 113.8(10) . . ?
N313 Zn44 I408 100.7(10) . . ?
I407 Zn44 I408 122.1(7) . . ?

loop_
_geom_bond_atom_site_label_1
_geom_bond_atom_site_label_2
_geom_bond_distance
_geom_bond_site_symmetry_2
_geom_bond_publ_flag
I306 Zn33 2.540(10) . ?
I404 Zn42 2.515(15) . ?
I311 Zn36 2.44(3) . ?
I403 Zn42 2.518(15) . ?
I307 Zn34 2.538(7) . ?
I310 Zn35 2.535(9) . ?
I312 Zn36 2.49(3) . ?
I308 Zn34 2.532(6) . ?
I309 Zn35 2.533(8) . ?
I305 Zn33 2.530(10) . ?
I302 Zn31 2.505(10) . ?
I301 Zn31 2.555(10) . ?
Zn36 N317 2.17(3) 4_676 ?
Zn36 N324 2.09(2) . ?
Zn33 N306 2.022(19) . ?
Zn33 N307 2.12(2) . ?
Zn42 N323 2.03(2) 1_544 ?
Zn42 N305 2.07(2) . ?
Zn35 N318 2.066(18) . ?
Zn35 N319 2.060(16) . ?
Zn31 N301 2.050(17) . ?
Zn31 N311 2.11(2) 4_565 ?
Zn34 N312 2.063(17) . ?
Zn34 N313 2.06(2) . ?
N320 C362 1.310(19) . ?
N320 C360 1.34(2) . ?
N302 C308 1.37(2) . ?
N302 C306 1.36(2) . ?
N323 C366 1.31(2) . ?
N323 C365 1.39(2) . ?
N301 C305 1.33(3) . ?
N301 C301 1.28(3) . ?
N301 Zn41 2.04(2) . ?
N301 Zn51 2.47(12) . ?
N304 C308 1.31(2) . ?
N304 C307 1.32(2) . ?
N316 C344 1.38(2) . ?
N316 C343 1.37(2) . ?
N317 C348 1.37(2) . ?
N317 C347 1.26(3) . ?
N317 Zn46 2.02(3) 4_575 ?
C345 C349 1.39(3) . ?
C345 C343 1.49(2) . ?
C345 C346 1.36(3) . ?
N315 C343 1.33(2) . ?
N315 C342 1.33(2) . ?
N318 C354 1.27(3) . ?
N318 C350 1.37(3) . ?
N318 Zn45 2.052(19) . ?
N318 Zn55 2.50(14) . ?
N322 C362 1.319(19) . ?
N322 C361 1.349(19) . ?
N321 C361 1.34(2) . ?
N321 C360 1.32(2) . ?
C352 C344 1.45(3) . ?
C352 C353 1.29(3) . ?
C352 C351 1.42(3) . ?
N308 C326 1.32(2) . ?
N308 C324 1.36(2) . ?
C316 C308 1.50(2) . ?
C316 C317 1.38(2) . ?
C316 C315 1.38(3) . ?
N310 C326 1.33(2) . ?
N310 C325 1.37(2) . ?
N309 C324 1.28(2) . ?
N309 C325 1.31(2) . ?
C362 C370 1.50(2) . ?
C349 H349 0.9500 . ?
C349 C348 1.36(3) . ?
C363 C361 1.50(2) . ?
C363 C367 1.41(2) . ?
C363 C364 1.37(2) . ?
N324 C372 1.36(2) . ?
N324 C368 1.34(2) . ?
N324 Zn46 2.07(2) . ?
C306 C303 1.51(2) . ?
C306 N303 1.35(3) . ?
N312 C332 1.33(3) . ?
N312 C336 1.30(3) . ?
N312 Zn44 2.061(19) . ?
C334 C326 1.48(2) . ?
C334 C333 1.41(3) . ?
C334 C335 1.33(3) . ?
C303 C302 1.31(3) . ?
C303 C304 1.39(3) . ?
N306 C318 1.35(3) . ?
N306 C314 1.33(3) . ?
N306 Zn43 2.19(4) . ?
C324 C321 1.48(3) . ?
C366 H366 0.9500 . ?
C366 C367 1.34(3) . ?
C317 H317 0.9500 . ?
C317 C318 1.37(3) . ?
C367 H367 0.9500 . ?
C318 H318 0.9500 . ?
C344 N314 1.29(3) . ?
C327 C328 1.35(3) . ?
C327 C325 1.48(2) . ?
C327 C331 1.38(3) . ?
N305 C311 1.36(3) . ?
N305 C312 1.29(3) . ?
N305 Zn32 2.051(19) . ?
N303 C307 1.32(2) . ?
N319 C355 1.31(3) . ?
N319 C359 1.33(2) . ?
N319 Zn45 2.052(17) . ?
N319 Zn55 2.20(14) . ?
C370 C371 1.42(3) . ?
C370 C369 1.36(2) . ?
C302 H302 0.9500 . ?
C302 C301 1.46(3) . ?
C356 H356 0.9500 . ?
C356 C355 1.38(3) . ?
C356 C357 1.37(2) . ?
N307 C319 1.39(2) . ?
N307 C323 1.28(3) . ?
N307 Zn43 1.99(5) . ?
N311 C330 1.33(3) . ?
N311 C329 1.33(3) . ?
N311 Zn41 2.01(3) 4_666 ?
N311 Zn51 2.37(12) 4_666 ?
C304 H304 0.9500 . ?
C304 C305 1.44(3) . ?
N314 C342 1.36(2) . ?
C307 C309 1.50(3) . ?
C348 H348 0.9500 . ?
C305 H305 0.9500 . ?
C372 H372 0.9500 . ?
C372 C371 1.35(3) . ?
C355 H355 0.9500 . ?
C371 H371 0.9500 . ?
C358 H358 0.9500 . ?
C358 C359 1.37(2) . ?
C358 C357 1.39(3) . ?
C360 C357 1.49(2) . ?
C313 H313 0.9500 . ?
C313 C309 1.34(3) . ?
C313 C312 1.36(3) . ?
C320 H320 0.9500 . ?
C320 C319 1.34(3) . ?
C320 C321 1.37(3) . ?
C359 H359 0.9500 . ?
C333 H333 0.9500 . ?
C333 C332 1.40(3) . ?
N313 C337 1.35(3) . ?
N313 C341 1.33(3) . ?
N313 Zn44 2.06(2) . ?
C368 H368 0.9500 . ?
C368 C369 1.40(2) . ?
C369 H369 0.9500 . ?
C335 H335 0.9500 . ?
C335 C336 1.44(3) . ?
C319 H319 0.9500 . ?
C328 H328 0.9500 . ?
C328 C329 1.42(3) . ?
C365 H365 0.9500 . ?
C365 C364 1.35(3) . ?
C309 C310 1.35(3) . ?
C314 H314 0.9500 . ?
C314 C315 1.41(3) . ?
C323 H323 0.9500 . ?
C323 C322 1.41(3) . ?
C337 H337 0.9500 . ?
C337 C338 1.39(3) . ?
C364 H364 0.9500 . ?
C315 H315 0.9500 . ?
C332 H332 0.9500 . ?
C322 H322 0.9500 . ?
C322 C321 1.40(2) . ?
C342 C339 1.47(3) . ?
C336 H336 0.9500 . ?
C330 H330 0.9500 . ?
C330 C331 1.37(3) . ?
C339 C338 1.31(3) . ?
C339 C340 1.48(3) . ?
C311 H311 0.9500 . ?
C311 C310 1.36(3) . ?
C312 H312 0.9500 . ?
C301 H301 0.9500 . ?
C353 H353 0.9500 . ?
C353 C354 1.42(3) . ?
C331 H331 0.9500 . ?
C310 H310 0.9500 . ?
C347 H347 0.9500 . ?
C347 C346 1.41(3) . ?
C354 H354 0.9500 . ?
C338 H338 0.9500 . ?
C346 H346 0.9500 . ?
C341 H341 0.9500 . ?
C341 C340 1.36(4) . ?
C329 H329 0.9500 . ?
C350 H350 0.9500 . ?
C350 C351 1.38(4) . ?
C340 H340 0.9500 . ?
C351 H351 0.9500 . ?
I406 Zn43 2.55(4) . ?
Zn43 I405 2.54(4) . ?
I412 Zn46 2.60(2) . ?
Zn46 I411 2.59(3) . ?
Zn45 I410 2.527(12) . ?
Zn45 I409 2.530(13) . ?
I1 Zn55 2.533(19) . ?
I2 Zn55 2.533(19) . ?
C3A H3A 0.9500 . ?
C3A C2A 1.3900 . ?
C3A C4A 1.3900 . ?
C2A H2A 0.9500 . ?
C2A C1A 1.3900 . ?
C1A H1A 0.9500 . ?
C1A C6A 1.3900 . ?
C6A H6A 0.9500 . ?
C6A C5A 1.3900 . ?
C5A C4A 1.3900 . ?
C5A C13A 1.513(17) . ?
C4A C7A 1.50(2) . ?
O2A C8A 1.38(2) . ?
O2A C14A 1.41(2) . ?
O3A C12A 1.39(2) . ?
O3A C15A 1.41(2) . ?
C7A C8A 1.396(17) . ?
C7A C12A 1.387(17) . ?
C8A C9A 1.387(17) . ?
O1A H1AA 0.8400 . ?
O1A C13A 1.40(2) . ?
C13A H13A 0.9900 . ?
C13A H13B 0.9900 . ?
C11A H11A 0.9500 . ?
C11A C10A 1.378(18) . ?
C11A C12A 1.393(17) . ?
C9A H9A 0.9500 . ?
C9A C10A 1.374(18) . ?
C10A H10A 0.9500 . ?
C14A H14A 0.9800 . ?
C14A H14B 0.9800 . ?
C14A H14C 0.9800 . ?
C15A H15A 0.9800 . ?
C15A H15B 0.9800 . ?
C15A H15C 0.9800 . ?
Zn32 I304 2.524(6) . ?
Zn32 I303 2.528(5) . ?
I401 Zn41 2.561(14) . ?
Zn41 I402 2.512(15) . ?
I502 Zn51 2.10(13) . ?
I501 Zn51 2.83(13) . ?
I407 Zn44 2.528(14) . ?
Zn44 I408 2.552(15) . ?

loop_
_geom_torsion_atom_site_label_1
_geom_torsion_atom_site_label_2
_geom_torsion_atom_site_label_3
_geom_torsion_atom_site_label_4
_geom_torsion
_geom_torsion_site_symmetry_1
_geom_torsion_site_symmetry_2
_geom_torsion_site_symmetry_3
_geom_torsion_site_symmetry_4
_geom_torsion_publ_flag
Zn36 N317 C348 C349 174.8(13) 4_575 . . . ?
Zn36 N317 C347 C346 -170.4(19) 4_575 . . . ?
Zn36 N324 C372 C371 -176(2) . . . . ?
Zn36 N324 C368 C369 173(2) . . . . ?
Zn33 N306 C318 C317 -174.0(15) . . . . ?
Zn33 N306 C314 C315 173(2) . . . . ?
Zn33 N307 C319 C320 -174.5(19) . . . . ?
Zn33 N307 C323 C322 176(2) . . . . ?
Zn42 N323 C366 C367 -179.2(18) 1_566 . . . ?
Zn42 N323 C365 C364 -179(2) 1_566 . . . ?
Zn42 N305 C311 C310 -179(2) . . . . ?
Zn42 N305 C312 C313 -179(2) . . . . ?
Zn35 N318 C354 C353 179(2) . . . . ?
Zn35 N318 C350 C351 175(3) . . . . ?
Zn35 N319 C355 C356 176(2) . . . . ?
Zn35 N319 C359 C358 -173.6(18) . . . . ?
Zn31 N301 C305 C304 172.9(14) . . . . ?
Zn31 N301 C301 C302 -171.8(19) . . . . ?
Zn31 N311 C330 C331 -166(3) 4_666 . . . ?
Zn31 N311 C329 C328 171.7(19) 4_666 . . . ?
Zn34 N312 C332 C333 179.3(17) . . . . ?
Zn34 N312 C336 C335 -177(2) . . . . ?
Zn34 N313 C337 C338 -168(3) . . . . ?
Zn34 N313 C341 C340 175(3) . . . . ?
N320 C362 C370 C371 178.2(18) . . . . ?
N320 C362 C370 C369 1(3) . . . . ?
N320 C360 C357 C356 176(2) . . . . ?
N320 C360 C357 C358 -11(3) . . . . ?
N302 C306 C303 C302 -178(2) . . . . ?
N302 C306 C303 C304 2(2) . . . . ?
N302 C306 N303 C307 0(2) . . . . ?
N323 C366 C367 C363 -3(4) . . . . ?
N323 C365 C364 C363 -1(4) . . . . ?
N304 C307 C309 C313 -19(3) . . . . ?
N304 C307 C309 C310 157.9(19) . . . . ?
N316 C344 N314 C342 -3(3) . . . . ?
N317 C347 C346 C345 -5(4) . . . . ?
C345 C349 C348 N317 -3(2) . . . . ?
N315 C342 C339 C338 -14(4) . . . . ?
N315 C342 C339 C340 167(2) . . . . ?
N318 C350 C351 C352 14(6) . . . . ?
N322 C362 C370 C371 1(3) . . . . ?
N322 C362 C370 C369 -176.0(19) . . . . ?
N321 C360 C357 C356 -3(3) . . . . ?
N321 C360 C357 C358 169.8(18) . . . . ?
C352 C344 N314 C342 -177.0(18) . . . . ?
C352 C353 C354 N318 -3(5) . . . . ?
N308 C324 C321 C320 179(2) . . . . ?
N308 C324 C321 C322 -2(3) . . . . ?
C316 C317 C318 N306 4(3) . . . . ?
C308 N302 C306 C303 -173.4(14) . . . . ?
C308 N302 C306 N303 1(2) . . . . ?
C308 N304 C307 N303 1(2) . . . . ?
C308 N304 C307 C309 -178.2(15) . . . . ?
C308 C316 C317 C318 176.7(16) . . . . ?
C308 C316 C315 C314 -178(2) . . . . ?
N309 C324 C321 C320 1(3) . . . . ?
N309 C324 C321 C322 180(2) . . . . ?
C362 N320 C360 N321 4(3) . . . . ?
C362 N320 C360 C357 -175.4(16) . . . . ?
C362 N322 C361 N321 4(3) . . . . ?
C362 N322 C361 C363 -173.3(15) . . . . ?
C362 C370 C371 C372 -180(2) . . . . ?
C362 C370 C369 C368 177(2) . . . . ?
C349 C345 C343 N316 10(2) . . . . ?
C349 C345 C343 N315 -167.8(16) . . . . ?
C349 C345 C346 C347 1(3) . . . . ?
N324 C372 C371 C370 4(4) . . . . ?
N324 C368 C369 C370 2(4) . . . . ?
C306 N302 C308 N304 -1(2) . . . . ?
C306 N302 C308 C316 177.6(13) . . . . ?
C306 C303 C302 C301 175(2) . . . . ?
C306 C303 C304 C305 -174.3(16) . . . . ?
C306 N303 C307 N304 -1(2) . . . . ?
C306 N303 C307 C309 178.3(14) . . . . ?
C334 C333 C332 N312 0(4) . . . . ?
C334 C335 C336 N312 -6(4) . . . . ?
C326 N308 C324 N309 -4(3) . . . . ?
C326 N308 C324 C321 178.3(19) . . . . ?
C326 N310 C325 N309 -4(3) . . . . ?
C326 N310 C325 C327 174.6(18) . . . . ?
C326 C334 C333 C332 -179(2) . . . . ?
C326 C334 C335 C336 -179(2) . . . . ?
C303 C306 N303 C307 174.4(14) . . . . ?
C303 C302 C301 N301 1(4) . . . . ?
C303 C304 C305 N301 -2(3) . . . . ?
N306 C314 C315 C316 -1(4) . . . . ?
C324 N308 C326 N310 -3(3) . . . . ?
C324 N308 C326 C334 174.8(18) . . . . ?
C324 N309 C325 N310 -2(3) . . . . ?
C324 N309 C325 C327 179.2(19) . . . . ?
C366 N323 C365 C364 0(4) . . . . ?
C317 C316 C308 N302 172.6(15) . . . . ?
C317 C316 C308 N304 -9(2) . . . . ?
C317 C316 C315 C314 7(3) . . . . ?
C361 N322 C362 N320 -1(3) . . . . ?
C361 N322 C362 C370 175.9(15) . . . . ?
C361 N321 C360 N320 -1(3) . . . . ?
C361 N321 C360 C357 178.5(16) . . . . ?
C361 C363 C367 C366 177.0(19) . . . . ?
C361 C363 C364 C365 -175(2) . . . . ?
C367 C363 C361 N322 -10(3) . . . . ?
C367 C363 C361 N321 171.9(18) . . . . ?
C367 C363 C364 C365 0(4) . . . . ?
C318 N306 C314 C315 -4(4) . . . . ?
C344 N316 C343 C345 -175.1(14) . . . . ?
C344 N316 C343 N315 2(2) . . . . ?
C344 C352 C353 C354 -178(2) . . . . ?
C344 C352 C351 C350 173(3) . . . . ?
C344 N314 C342 N315 3(3) . . . . ?
C344 N314 C342 C339 -174.6(19) . . . . ?
C327 C328 C329 N311 -4(4) . . . . ?
N305 C311 C310 C309 1(4) . . . . ?
N303 C306 C303 C302 8(3) . . . . ?
N303 C306 C303 C304 -172.9(16) . . . . ?
N303 C307 C309 C313 161(2) . . . . ?
N303 C307 C309 C310 -22(3) . . . . ?
C302 C303 C304 C305 5(3) . . . . ?
N307 C323 C322 C321 -1(5) . . . . ?
N311 C330 C331 C327 -9(6) . . . . ?
C304 C303 C302 C301 -4(4) . . . . ?
N314 C342 C339 C338 163(3) . . . . ?
N314 C342 C339 C340 -15(3) . . . . ?
C307 N304 C308 N302 0(2) . . . . ?
C307 N304 C308 C316 -178.4(14) . . . . ?
C307 C309 C310 C311 179(2) . . . . ?
C348 N317 C347 C346 6(3) . . . . ?
C305 N301 C301 C302 3(3) . . . . ?
C372 N324 C368 C369 0(4) . . . . ?
C355 N319 C359 C358 3(3) . . . . ?
C355 C356 C357 C358 5(4) . . . . ?
C355 C356 C357 C360 179(2) . . . . ?
C371 C370 C369 C368 0(4) . . . . ?
C360 N320 C362 N322 -3(3) . . . . ?
C360 N320 C362 C370 -179.6(15) . . . . ?
C360 N321 C361 N322 -4(3) . . . . ?
C360 N321 C361 C363 173.9(16) . . . . ?
C313 C309 C310 C311 -4(4) . . . . ?
C359 N319 C355 C356 -1(4) . . . . ?
C359 C358 C357 C356 -3(3) . . . . ?
C359 C358 C357 C360 -176.4(19) . . . . ?
C333 C334 C326 N308 -7(3) . . . . ?
C333 C334 C326 N310 172(2) . . . . ?
C333 C334 C335 C336 3(4) . . . . ?
N313 C337 C338 C339 -11(6) . . . . ?
N313 C341 C340 C339 -3(5) . . . . ?
C343 N316 C344 C352 175.0(15) . . . . ?
C343 N316 C344 N314 1(3) . . . . ?
C343 C345 C349 C348 -172.6(16) . . . . ?
C343 C345 C346 C347 176.5(19) . . . . ?
C343 N315 C342 N314 0(3) . . . . ?
C343 N315 C342 C339 177.5(18) . . . . ?
C357 C356 C355 N319 -3(5) . . . . ?
C357 C358 C359 N319 -1(3) . . . . ?
C368 N324 C372 C371 -3(4) . . . . ?
C369 C370 C371 C372 -2(3) . . . . ?
C335 C334 C326 N308 175(2) . . . . ?
C335 C334 C326 N310 -7(3) . . . . ?
C335 C334 C333 C332 -1(3) . . . . ?
C319 N307 C323 C322 -3(4) . . . . ?
C319 C320 C321 C324 176(2) . . . . ?
C319 C320 C321 C322 -3(4) . . . . ?
C328 C327 C325 N310 179(2) . . . . ?
C328 C327 C325 N309 -2(3) . . . . ?
C328 C327 C331 C330 6(5) . . . . ?
C365 N323 C366 C367 2(3) . . . . ?
C309 C313 C312 N305 -4(5) . . . . ?
C314 N306 C318 C317 3(3) . . . . ?
C323 N307 C319 C320 4(4) . . . . ?
C323 C322 C321 C324 -175(2) . . . . ?
C323 C322 C321 C320 4(4) . . . . ?
C337 N313 C341 C340 -3(5) . . . . ?
C364 C363 C361 N322 164.5(19) . . . . ?
C364 C363 C361 N321 -13(3) . . . . ?
C364 C363 C367 C366 2(3) . . . . ?
C315 C316 C308 N302 -2(2) . . . . ?
C315 C316 C308 N304 175.9(17) . . . . ?
C315 C316 C317 C318 -8(3) . . . . ?
C332 N312 C336 C335 5(4) . . . . ?
C321 C320 C319 N307 -1(4) . . . . ?
C342 N315 C343 N316 -3(3) . . . . ?
C342 N315 C343 C345 174.8(17) . . . . ?
C342 C339 C338 C337 -174(3) . . . . ?
C342 C339 C340 C341 -179(3) . . . . ?
C325 N310 C326 N308 7(3) . . . . ?
C325 N310 C326 C334 -171.3(18) . . . . ?
C325 N309 C324 N308 6(3) . . . . ?
C325 N309 C324 C321 -176(2) . . . . ?
C325 C327 C328 C329 -178(2) . . . . ?
C325 C327 C331 C330 -176(3) . . . . ?
C336 N312 C332 C333 -3(4) . . . . ?
C330 N311 C329 C328 2(4) . . . . ?
C311 N305 C312 C313 1(4) . . . . ?
C312 N305 C311 C310 1(4) . . . . ?
C312 C313 C309 C307 -178(2) . . . . ?
C312 C313 C309 C310 5(4) . . . . ?
C301 N301 C305 C304 -2(3) . . . . ?
C353 C352 C344 N316 20(3) . . . . ?
C353 C352 C344 N314 -165(2) . . . . ?
C353 C352 C351 C350 -6(5) . . . . ?
C331 C327 C328 C329 0(4) . . . . ?
C331 C327 C325 N310 1(3) . . . . ?
C331 C327 C325 N309 180(3) . . . . ?
C347 N317 C348 C349 -1(2) . . . . ?
C354 N318 C350 C351 -17(6) . . . . ?
C338 C339 C340 C341 2(4) . . . . ?
C346 C345 C349 C348 3(3) . . . . ?
C346 C345 C343 N316 -165.8(18) . . . . ?
C346 C345 C343 N315 16(3) . . . . ?
C341 N313 C337 C338 10(5) . . . . ?
C329 N311 C330 C331 4(5) . . . . ?
C350 N318 C354 C353 11(4) . . . . ?
C340 C339 C338 C337 4(5) . . . . ?
C351 C352 C344 N316 -158(2) . . . . ?
C351 C352 C344 N314 16(3) . . . . ?
C351 C352 C353 C354 0(5) . . . . ?
Zn43 N306 C318 C317 -170(2) . . . . ?
Zn43 N306 C314 C315 170(2) . . . . ?
Zn43 N307 C319 C320 -165(3) . . . . ?
Zn43 N307 C323 C322 167(3) . . . . ?
Zn46 N317 C348 C349 173.4(14) 4_575 . . . ?
Zn46 N317 C347 C346 -169(2) 4_575 . . . ?
Zn46 N324 C372 C371 179(2) . . . . ?
Zn46 N324 C368 C369 178(2) . . . . ?
Zn45 N318 C354 C353 179(2) . . . . ?
Zn45 N318 C350 C351 174(3) . . . . ?
Zn45 N319 C355 C356 179(2) . . . . ?
Zn45 N319 C359 C358 -177.0(18) . . . . ?
Zn55 N318 C354 C353 175(4) . . . . ?
Zn55 N318 C350 C351 -175(4) . . . . ?
Zn55 N319 C355 C356 158(5) . . . . ?
Zn55 N319 C359 C358 -148(5) . . . . ?
C3A C2A C1A C6A 0.0 . . . . ?
C3A C4A C7A C8A -71(3) . . . . ?
C3A C4A C7A C12A 104(2) . . . . ?
C2A C3A C4A C5A 0.0 . . . . ?
C2A C3A C4A C7A -178.5(16) . . . . ?
C2A C1A C6A C5A 0.0 . . . . ?
C1A C6A C5A C4A 0.0 . . . . ?
C1A C6A C5A C13A 180(2) . . . . ?
C6A C5A C4A C3A 0.0 . . . . ?
C6A C5A C4A C7A 178.4(16) . . . . ?
C6A C5A C13A O1A 19(3) . . . . ?
C5A C4A C7A C8A 111(2) . . . . ?
C5A C4A C7A C12A -75(3) . . . . ?
C4A C3A C2A C1A 0.0 . . . . ?
C4A C5A C13A O1A -161.4(18) . . . . ?
C4A C7A C8A O2A -5(4) . . . . ?
C4A C7A C8A C9A 177(2) . . . . ?
C4A C7A C12A O3A 6(4) . . . . ?
C4A C7A C12A C11A -176(2) . . . . ?
O2A C8A C9A C10A 179(3) . . . . ?
C7A C8A C9A C10A -3(5) . . . . ?
C8A C7A C12A O3A -180(2) . . . . ?
C8A C7A C12A C11A -1(4) . . . . ?
C8A C9A C10A C11A 2(5) . . . . ?
C13A C5A C4A C3A -180(2) . . . . ?
C13A C5A C4A C7A -1(2) . . . . ?
C10A C11A C12A O3A 178(3) . . . . ?
C10A C11A C12A C7A 0(4) . . . . ?
C12A C7A C8A O2A -179(3) . . . . ?
C12A C7A C8A C9A 3(4) . . . . ?
C12A C11A C10A C9A 0(5) . . . . ?
C14A O2A C8A C7A -173(3) . . . . ?
C14A O2A C8A C9A 5(4) . . . . ?
C15A O3A C12A C7A 178(3) . . . . ?
C15A O3A C12A C11A -1(4) . . . . ?
Zn32 N305 C311 C310 -177.7(19) . . . . ?
Zn32 N305 C312 C313 179(2) . . . . ?
Zn41 N301 C305 C304 169.7(16) . . . . ?
Zn41 N301 C301 C302 -170(2) . . . . ?
Zn41 N311 C330 C331 -176(3) 4_666 . . . ?
Zn41 N311 C329 C328 -177(2) 4_666 . . . ?
Zn51 N301 C305 C304 170(3) . . . . ?
Zn51 N301 C301 C302 -163(5) . . . . ?
Zn51 N311 C330 C331 -142(5) 4_666 . . . ?
Zn51 N311 C329 C328 139(4) 4_666 . . . ?
Zn44 N312 C332 C333 -178.7(19) . . . . ?
Zn44 N312 C336 C335 -179(2) . . . . ?
Zn44 N313 C337 C338 -175(3) . . . . ?
Zn44 N313 C341 C340 -178(3) . . . . ?

loop_
_exptl_oxdiff_crystal_face_indexfrac_h
_exptl_oxdiff_crystal_face_indexfrac_k
_exptl_oxdiff_crystal_face_indexfrac_l
_exptl_oxdiff_crystal_face_x
_exptl_oxdiff_crystal_face_y
_exptl_oxdiff_crystal_face_z
0.0000 0.0000 1.0000 0.0269 0.0353 -0.0110
-0.0000 -0.0000 -1.0000 -0.0269 -0.0353 0.0110
-0.0000 1.0000 0.0001 0.0143 0.0202 0.0997
0.0000 -1.0000 -0.0001 -0.0143 -0.0202 -0.0997
0.0000 -1.0000 0.9998 0.0126 0.0151 -0.1107
-0.0000 1.0000 2.0001 0.0680 0.0909 0.0776
-1.0000 0.0000 0.0000 0.0326 -0.0375 0.0029
1.0000 -0.0000 -0.0000 -0.0326 0.0375 -0.0029
1.0000 2.0000 -0.9997 -0.0310 0.0426 0.2074
0.0000 -2.0000 0.9997 -0.0016 -0.0051 -0.2103
-1.0000 -2.0000 0.9997 0.0310 -0.0426 -0.2074
-2.0000 0.0000 1.0000 0.0921 -0.0397 -0.0052
1.0000 -0.0000 -1.0000 -0.0595 0.0022 0.0081
-1.0000 1.0000 1.0001 0.0738 0.0180 0.0915
1.0000 0.0000 1.0000 -0.0057 0.0729 -0.0140
-1.0000 0.0000 2.0000 0.0864 0.0332 -0.0191
